data_7063191
loop_
_publ_author_name
'Sobov, Pavel A.'
'Faraonov, Maxim A.'
'Khasanov, Salavat S.'
'Otsuka, Akihiro'
'Yamochi, Hideki'
'Kitagawa, Hiroshi'
'Konarev, Dmitri V.'

_publ_section_title
;
 Monomers and dimers of fullerenes in the radical anion salts with dyes,
 (astrophloxine+)2(C60&#x02D9;&#x2212;)2 and
 (astrophloxine+)2(C70&#x2212;)2: suppression of the C60&#x02D9;&#x2212;
 dimerization by \p-stacking
;
_journal_issue 22
_journal_name_full 'New Journal of Chemistry'
_journal_page_first 10002
_journal_page_last 10009
_journal_paper_doi 10.1039/D4NJ01402B
_journal_volume 48
_journal_year 2024
_chemical_formula_moiety '2(C60), 2(C27 H33 N2)'
_chemical_formula_sum 'C186 H84 Cl2 N4'
_chemical_formula_weight 2445.47
_space_group_crystal_system triclinic
_space_group_IT_number 2
_space_group_name_Hall '-P 1'
_space_group_name_H-M_alt 'P -1'
_atom_sites_solution_hydrogens geom
_atom_sites_solution_primary direct
_atom_sites_solution_secondary difmap
_audit_creation_date 2024-03-01
_audit_creation_method SHELXL-2013
_audit_update_record
;
2024-03-13 deposited with the CCDC.	2024-05-02 downloaded from the CCDC.
;
_cell_angle_alpha 89.537(2)
_cell_angle_beta 85.172(2)
_cell_angle_gamma 88.474(2)
_cell_formula_units_Z 2
_cell_length_a 13.9175(3)
_cell_length_b 19.5870(4)
_cell_length_c 20.4465(5)
_cell_measurement_reflns_used 14226
_cell_measurement_temperature 103(1)
_cell_measurement_theta_max 28.0710
_cell_measurement_theta_min 2.3050
_cell_volume 5551.9(2)
_computing_cell_refinement 'CrysAlisPro 1.171.39.46 (Rigaku OD, 2018)'
_computing_data_collection 'CrysAlisPro 1.171.39.46 (Rigaku OD, 2018)'
_computing_data_reduction 'CrysAlisPro 1.171.39.46 (Rigaku OD, 2018)'
_computing_molecular_graphics WinGx
_computing_publication_material WinGx
_computing_structure_refinement 'SHELXL-2018/3 (Sheldrick, 2018)'
_computing_structure_solution 'SHELXS-2018/3 (Sheldrick, 2018)'
_diffrn_ambient_environment N~2~
_diffrn_ambient_temperature 103(1)
_diffrn_detector 'CCD plate'
_diffrn_detector_area_resol_mean 5.2283
_diffrn_detector_type AtlasS2
_diffrn_measured_fraction_theta_full 0.999
_diffrn_measured_fraction_theta_max 0.943
_diffrn_measurement_device 'four-circle diffractometer'
_diffrn_measurement_device_type 'Xcalibur, AtlasS2, Gemini'
_diffrn_measurement_method '\w scans'
_diffrn_radiation_monochromator graphite
_diffrn_radiation_probe x-ray
_diffrn_radiation_type 'Mo K\a'
_diffrn_radiation_wavelength 0.71073
_diffrn_reflns_av_R_equivalents 0.0405
_diffrn_reflns_av_unetI/netI 0.0735
_diffrn_reflns_Laue_measured_fraction_full 0.999
_diffrn_reflns_Laue_measured_fraction_max 0.943
_diffrn_reflns_limit_h_max 18
_diffrn_reflns_limit_h_min -18
_diffrn_reflns_limit_k_max 26
_diffrn_reflns_limit_k_min -26
_diffrn_reflns_limit_l_max 25
_diffrn_reflns_limit_l_min -27
_diffrn_reflns_number 65365
_diffrn_reflns_point_group_measured_fraction_full 0.999
_diffrn_reflns_point_group_measured_fraction_max 0.943
_diffrn_reflns_theta_full 25.242
_diffrn_reflns_theta_max 28.282
_diffrn_reflns_theta_min 1.778
_diffrn_source 'fine-focus sealed X-ray tube'
_diffrn_source_type 'Enhance (Mo) X-ray Source'
_exptl_absorpt_coefficient_mu 0.131
_exptl_absorpt_correction_T_max 1.00000
_exptl_absorpt_correction_T_min 0.99326
_exptl_absorpt_correction_type multi-scan
_exptl_absorpt_process_details
;
CrysAlisPro 1.171.39.46 (Rigaku Oxford Diffraction, 2018)
Empirical absorption correction using spherical harmonics,
 implemented in SCALE3 ABSPACK scaling algorithm.
;
_exptl_crystal_colour black
_exptl_crystal_density_diffrn 1.463
_exptl_crystal_description bulk
_exptl_crystal_F_000 2524
_exptl_crystal_size_max 0.386
_exptl_crystal_size_mid 0.198
_exptl_crystal_size_min 0.182
_refine_diff_density_max 0.797
_refine_diff_density_min -0.593
_refine_diff_density_rms 0.062
_refine_ls_extinction_method none
_refine_ls_goodness_of_fit_ref 1.027
_refine_ls_hydrogen_treatment constr
_refine_ls_matrix_type full
_refine_ls_number_parameters 2333
_refine_ls_number_reflns 25996
_refine_ls_number_restraints 2182
_refine_ls_restrained_S_all 0.997
_refine_ls_R_factor_all 0.1324
_refine_ls_R_factor_gt 0.0748
_refine_ls_shift/su_max 0.001
_refine_ls_shift/su_mean 0.000
_refine_ls_structure_factor_coef Fsqd
_refine_ls_weighting_details
;
 w=1/[\s^2^(Fo^2^)+(0.0760P)^2^+5.7631P]
 where P=(Fo^2^+2Fc^2^)/3
;
_refine_ls_weighting_scheme calc
_refine_ls_wR_factor_gt 0.1678
_refine_ls_wR_factor_ref 0.2012
_reflns_Friedel_coverage 0.000
_reflns_number_gt 15656
_reflns_number_total 25996
_reflns_threshold_expression 'I > 2\s(I)'
_cod_data_source_file d4nj01402b2.cif
_cod_data_source_block C60-dimer-Astrophloxine
_cod_depositor_comments 'Adding full bibliography for 7063190--7063191.cif.'
_cod_database_code 7063191
_shelx_space_group_comment
;
The symmetry employed for this shelxl refinement is uniquely defined
by the following loop, which should always be used as a source of
symmetry information in preference to the above space-group names.
They are only intended as comments.
;
_shelx_estimated_absorpt_t_min 0.951
_shelx_estimated_absorpt_t_max 0.977
_shelxl_version_number 2013-2

loop_
_space_group_symop_operation_xyz
'x, y, z'
'-x, -y, -z'

loop_
_atom_site_label
_atom_site_type_symbol
_atom_site_fract_x
_atom_site_fract_y
_atom_site_fract_z
_atom_site_U_iso_or_equiv
_atom_site_adp_type
_atom_site_occupancy
_atom_site_site_symmetry_order
_atom_site_calc_flag
_atom_site_refinement_flags_posn
_atom_site_refinement_flags_adp
_atom_site_refinement_flags_occupancy
_atom_site_disorder_assembly
_atom_site_disorder_group
C101 C 0.55340(19) 0.71969(13) 0.99196(13) 0.0220(5) Uani 1 1 d . U . . .
H101 H 0.5362 0.6808 0.9685 0.026 Uiso 1 1 calc R U . . .
C102 C 0.63461(19) 0.75419(13) 0.96763(13) 0.0248(5) Uani 1 1 d . U . . .
H102 H 0.6499 0.7950 0.9889 0.030 Uiso 1 1 calc R U . . .
C103 C 0.69494(18) 0.73228(13) 0.91382(13) 0.0220(5) Uani 1 1 d . U . . .
C104 C 0.68455(19) 0.66873(13) 0.87209(13) 0.0238(5) Uani 1 1 d . U . . .
C105 C 0.77110(19) 0.67332(13) 0.82274(13) 0.0242(5) Uani 1 1 d . U . . .
C106 C 0.8045(2) 0.63042(15) 0.77178(15) 0.0315(6) Uani 1 1 d . U . . .
H106 H 0.7705 0.5907 0.7626 0.038 Uiso 1 1 calc R U . . .
C107 C 0.8886(2) 0.64678(16) 0.73450(15) 0.0353(7) Uani 1 1 d . U . . .
H107 H 0.9119 0.6183 0.6989 0.042 Uiso 1 1 calc R U . . .
C108 C 0.9393(2) 0.70424(16) 0.74849(14) 0.0323(6) Uani 1 1 d . U . . .
H108 H 0.9979 0.7136 0.7231 0.039 Uiso 1 1 calc R U . . .
C109 C 0.90631(19) 0.74818(15) 0.79871(14) 0.0280(6) Uani 1 1 d . U . . .
H109 H 0.9400 0.7881 0.8077 0.034 Uiso 1 1 calc R U . . .
C110 C 0.82183(18) 0.73108(13) 0.83515(13) 0.0229(5) Uani 1 1 d . U . . .
N111 N 0.77432(15) 0.76547(11) 0.88977(11) 0.0234(4) Uani 1 1 d . U . . .
C112 C 0.8081(2) 0.83102(13) 0.91247(13) 0.0260(6) Uani 1 1 d . U . . .
H11A H 0.8795 0.8304 0.9083 0.031 Uiso 1 1 calc R U . . .
H11B H 0.7860 0.8372 0.9594 0.031 Uiso 1 1 calc R U . . .
C113 C 0.7706(2) 0.89042(14) 0.87307(15) 0.0343(7) Uani 1 1 d . U . . .
H11C H 0.7909 0.8838 0.8264 0.052 Uiso 1 1 calc R U . . .
H11D H 0.7967 0.9330 0.8880 0.052 Uiso 1 1 calc R U . . .
H11E H 0.7000 0.8928 0.8793 0.052 Uiso 1 1 calc R U . . .
C114 C 0.5923(2) 0.67266(16) 0.83658(15) 0.0331(6) Uani 1 1 d . U . . .
H11F H 0.5869 0.7174 0.8151 0.050 Uiso 1 1 calc R U . . .
H11G H 0.5364 0.6665 0.8684 0.050 Uiso 1 1 calc R U . . .
H11H H 0.5944 0.6366 0.8035 0.050 Uiso 1 1 calc R U . . .
C115 C 0.6925(2) 0.60233(14) 0.91254(17) 0.0408(8) Uani 1 1 d . U . . .
H11I H 0.6905 0.5629 0.8835 0.061 Uiso 1 1 calc R U . . .
H11J H 0.6385 0.6008 0.9465 0.061 Uiso 1 1 calc R U . . .
H11K H 0.7534 0.6011 0.9333 0.061 Uiso 1 1 calc R U . . .
C116 C 0.49561(19) 0.73765(13) 1.04782(13) 0.0232(5) Uani 1 1 d . U . . .
H116 H 0.5108 0.7778 1.0702 0.028 Uiso 1 1 calc R U . . .
C117 C 0.41659(18) 0.70089(12) 1.07358(12) 0.0200(5) Uani 1 1 d . U . . .
C118 C 0.36862(19) 0.63928(12) 1.04418(13) 0.0215(5) Uani 1 1 d . U . . .
C119 C 0.29119(19) 0.62380(12) 1.09840(13) 0.0219(5) Uani 1 1 d . U . . .
C120 C 0.2241(2) 0.57310(13) 1.10359(15) 0.0291(6) Uani 1 1 d . U . . .
H120 H 0.2208 0.5410 1.0693 0.035 Uiso 1 1 calc R U . . .
C121 C 0.1612(2) 0.57003(15) 1.16038(16) 0.0386(7) Uani 1 1 d . U . . .
H121 H 0.1153 0.5349 1.1652 0.046 Uiso 1 1 calc R U . . .
C122 C 0.1651(2) 0.61768(16) 1.20968(16) 0.0393(7) Uani 1 1 d . U . . .
H122 H 0.1217 0.6145 1.2479 0.047 Uiso 1 1 calc R U . . .
C123 C 0.2307(2) 0.66983(15) 1.20463(14) 0.0314(6) Uani 1 1 d . U . . .
H123 H 0.2329 0.7029 1.2382 0.038 Uiso 1 1 calc R U . . .
C124 C 0.29305(19) 0.67129(13) 1.14818(13) 0.0225(5) Uani 1 1 d . U . . .
N125 N 0.36762(15) 0.71737(10) 1.13096(10) 0.0208(4) Uani 1 1 d . U . . .
C126 C 0.38330(19) 0.77755(13) 1.17044(13) 0.0226(5) Uani 1 1 d . U . . .
H12A H 0.4534 0.7851 1.1702 0.027 Uiso 1 1 calc R U . . .
H12B H 0.3578 0.7693 1.2164 0.027 Uiso 1 1 calc R U . . .
C127 C 0.3341(2) 0.84096(13) 1.14426(14) 0.0282(6) Uani 1 1 d . U . . .
H12C H 0.3617 0.8506 1.0996 0.042 Uiso 1 1 calc R U . . .
H12D H 0.3440 0.8799 1.1726 0.042 Uiso 1 1 calc R U . . .
H12E H 0.2649 0.8334 1.1438 0.042 Uiso 1 1 calc R U . . .
C128 C 0.3215(2) 0.66148(14) 0.98188(14) 0.0285(6) Uani 1 1 d . U . . .
H12F H 0.2830 0.6242 0.9673 0.043 Uiso 1 1 calc R U . . .
H12G H 0.3718 0.6725 0.9472 0.043 Uiso 1 1 calc R U . . .
H12H H 0.2797 0.7018 0.9914 0.043 Uiso 1 1 calc R U . . .
C129 C 0.4348(2) 0.57608(13) 1.03079(13) 0.0250(6) Uani 1 1 d . U . . .
H12I H 0.4681 0.5649 1.0700 0.038 Uiso 1 1 calc R U . . .
H12J H 0.4825 0.5856 0.9940 0.038 Uiso 1 1 calc R U . . .
H12K H 0.3961 0.5374 1.0198 0.038 Uiso 1 1 calc R U . . .
C201 C 0.44441(19) 0.78818(14) 0.50034(13) 0.0259(6) Uani 1 1 d . U . . .
H201 H 0.4635 0.8265 0.4741 0.031 Uiso 1 1 calc R U . . .
C202 C 0.3617(2) 0.75511(15) 0.48549(13) 0.0291(6) Uani 1 1 d . U . . .
H202 H 0.3435 0.7159 0.5107 0.035 Uiso 1 1 calc R U . . .
C203 C 0.30446(19) 0.77571(15) 0.43644(13) 0.0270(5) Uani 1 1 d . U . . .
C204 C 0.31915(19) 0.83730(14) 0.38979(13) 0.0253(5) Uani 1 1 d . U . . .
C205 C 0.2320(2) 0.83303(15) 0.35032(13) 0.0284(5) Uani 1 1 d . U . . .
C206 C 0.2013(2) 0.87486(17) 0.30100(15) 0.0350(6) Uani 1 1 d . U . . .
H206 H 0.2363 0.9141 0.2871 0.042 Uiso 1 1 calc R U . . .
C207 C 0.1178(2) 0.85797(18) 0.27219(16) 0.0407(7) Uani 1 1 d . U . . .
H207 H 0.0958 0.8860 0.2381 0.049 Uiso 1 1 calc R U . . .
C208 C 0.0666(2) 0.80086(18) 0.29268(15) 0.0398(7) Uani 1 1 d . U . . .
H208 H 0.0100 0.7904 0.2723 0.048 Uiso 1 1 calc R U . . .
C209 C 0.0963(2) 0.75883(17) 0.34223(14) 0.0338(6) Uani 1 1 d . U . . .
H209 H 0.0612 0.7197 0.3564 0.041 Uiso 1 1 calc R U . . .
C210 C 0.17942(19) 0.77633(15) 0.37039(13) 0.0290(6) Uani 1 1 d . U . . .
N211 N 0.22426(16) 0.74332(12) 0.42178(11) 0.0282(5) Uani 1 1 d . U . . .
C212 C 0.1883(2) 0.67899(16) 0.45016(14) 0.0339(6) Uani 1 1 d . U . . .
H21A H 0.1169 0.6812 0.4551 0.041 Uiso 1 1 calc R U . . .
H21B H 0.2113 0.6726 0.4944 0.041 Uiso 1 1 calc R U . . .
C213 C 0.2217(3) 0.61883(18) 0.40783(17) 0.0478(8) Uani 1 1 d . U . . .
H21C H 0.2012 0.6259 0.3635 0.072 Uiso 1 1 calc R U . . .
H21D H 0.1935 0.5771 0.4268 0.072 Uiso 1 1 calc R U . . .
H21E H 0.2922 0.6144 0.4056 0.072 Uiso 1 1 calc R U . . .
C214 C 0.41125(19) 0.82630(14) 0.34333(13) 0.0254(6) Uani 1 1 d . U . . .
H21F H 0.4681 0.8297 0.3682 0.038 Uiso 1 1 calc R U . . .
H21G H 0.4134 0.8612 0.3087 0.038 Uiso 1 1 calc R U . . .
H21H H 0.4109 0.7809 0.3235 0.038 Uiso 1 1 calc R U . . .
C215 C 0.3194(2) 0.90589(16) 0.42458(16) 0.0388(7) Uani 1 1 d . U . . .
H21I H 0.2624 0.9101 0.4561 0.058 Uiso 1 1 calc R U . . .
H21J H 0.3179 0.9429 0.3921 0.058 Uiso 1 1 calc R U . . .
H21K H 0.3778 0.9087 0.4479 0.058 Uiso 1 1 calc R U . . .
C216 C 0.5009(2) 0.76939(15) 0.55045(13) 0.0280(6) Uani 1 1 d . U . . .
H216 H 0.4831 0.7301 0.5757 0.034 Uiso 1 1 calc R U . . .
C217 C 0.58194(19) 0.80395(14) 0.56649(13) 0.0238(5) Uani 1 1 d . U . . .
C218 C 0.62998(19) 0.86598(13) 0.53201(13) 0.0238(5) Uani 1 1 d . U . . .
C219 C 0.71224(19) 0.87753(14) 0.57451(13) 0.0241(5) Uani 1 1 d . U . . .
C220 C 0.7815(2) 0.92651(14) 0.57098(14) 0.0283(6) Uani 1 1 d . U . . .
H220 H 0.7830 0.9606 0.5376 0.034 Uiso 1 1 calc R U . . .
C221 C 0.8496(2) 0.92524(15) 0.61743(15) 0.0325(6) Uani 1 1 d . U . . .
H221 H 0.8972 0.9592 0.6161 0.039 Uiso 1 1 calc R U . . .
C222 C 0.8482(2) 0.87502(16) 0.66525(15) 0.0356(7) Uani 1 1 d . U . . .
H222 H 0.8957 0.8746 0.6960 0.043 Uiso 1 1 calc R U . . .
C223 C 0.7790(2) 0.82504(15) 0.66933(14) 0.0325(6) Uani 1 1 d . U . . .
H223 H 0.7780 0.7904 0.7021 0.039 Uiso 1 1 calc R U . . .
C224 C 0.71161(19) 0.82820(14) 0.62339(13) 0.0265(6) Uani 1 1 d . U . . .
N225 N 0.63344(16) 0.78473(12) 0.61691(11) 0.0262(5) Uani 1 1 d . U . . .
C226 C 0.6220(2) 0.72210(15) 0.65588(14) 0.0308(6) Uani 1 1 d . U . . .
H22A H 0.5535 0.7090 0.6592 0.037 Uiso 1 1 calc R U . . .
H22B H 0.6406 0.7301 0.7008 0.037 Uiso 1 1 calc R U . . .
C227 C 0.6841(2) 0.66490(17) 0.62459(17) 0.0424(8) Uani 1 1 d . U . . .
H22C H 0.6622 0.6546 0.5815 0.064 Uiso 1 1 calc R U . . .
H22D H 0.6789 0.6241 0.6527 0.064 Uiso 1 1 calc R U . . .
H22E H 0.7514 0.6788 0.6193 0.064 Uiso 1 1 calc R U . . .
C228 C 0.6711(2) 0.84624(15) 0.46237(13) 0.0299(6) Uani 1 1 d . U . . .
H22F H 0.6180 0.8403 0.4345 0.045 Uiso 1 1 calc R U . . .
H22G H 0.7088 0.8034 0.4642 0.045 Uiso 1 1 calc R U . . .
H22H H 0.7128 0.8824 0.4440 0.045 Uiso 1 1 calc R U . . .
C229 C 0.5653(2) 0.93003(14) 0.53029(15) 0.0305(6) Uani 1 1 d . U . . .
H22I H 0.5426 0.9432 0.5752 0.046 Uiso 1 1 calc R U . . .
H22J H 0.5098 0.9207 0.5055 0.046 Uiso 1 1 calc R U . . .
H22K H 0.6019 0.9673 0.5090 0.046 Uiso 1 1 calc R U . . .
C301 C 0.5339(3) 0.5059(2) 0.4669(2) 0.0248(8) Uani 0.5877(18) 1 d . U P A 1
C302 C 0.4854(3) 0.4857(3) 0.4054(2) 0.0237(8) Uani 0.5877(18) 1 d . U P A 1
C305 C 0.5464(3) 0.5827(2) 0.4534(2) 0.0226(8) Uani 0.5877(18) 1 d . U P A 1
C306 C 0.6334(4) 0.4706(3) 0.4662(3) 0.0237(9) Uani 0.5877(18) 1 d . U P A 1
C303 C 0.4496(3) 0.5452(2) 0.3729(2) 0.0235(8) Uani 0.5877(18) 1 d . U P A 1
C304 C 0.4867(4) 0.6051(3) 0.4019(3) 0.0242(9) Uani 0.5877(18) 1 d . U P A 1
C307 C 0.5125(4) 0.4291(3) 0.3690(3) 0.0241(8) Uani 0.5877(18) 1 d . U P A 1
C308 C 0.4362(4) 0.5452(3) 0.3062(3) 0.0269(9) Uani 0.5877(18) 1 d . U P A 1
C309 C 0.5097(4) 0.6623(3) 0.3647(3) 0.0262(9) Uani 0.5877(18) 1 d . U P A 1
C310 C 0.6299(4) 0.6160(2) 0.4613(2) 0.0244(9) Uani 0.5877(18) 1 d . U P A 1
C311 C 0.6579(3) 0.4133(2) 0.4263(2) 0.0244(8) Uani 0.5877(18) 1 d . U P A 1
C312 C 0.5993(3) 0.3883(2) 0.3793(2) 0.0252(8) Uani 0.5877(18) 1 d . U P A 1
C313 C 0.5018(4) 0.4287(3) 0.2983(3) 0.0285(9) Uani 0.5877(18) 1 d . U P A 1
C314 C 0.4625(3) 0.4852(2) 0.2681(2) 0.0269(8) Uani 0.5877(18) 1 d . U P A 1
C315 C 0.4603(3) 0.6046(3) 0.2667(2) 0.0264(8) Uani 0.5877(18) 1 d . U P A 1
C316 C 0.4963(4) 0.6614(3) 0.2941(3) 0.0269(9) Uani 0.5877(18) 1 d . U P A 1
C317 C 0.5947(4) 0.6977(3) 0.3739(3) 0.0282(9) Uani 0.5877(18) 1 d . U P A 1
C318 C 0.6551(4) 0.6747(3) 0.4206(3) 0.0268(9) Uani 0.5877(18) 1 d . U P A 1
C319 C 0.7197(3) 0.5783(2) 0.4741(2) 0.0246(8) Uani 0.5877(18) 1 d . U P A 1
C320 C 0.7177(3) 0.5078(2) 0.4732(2) 0.0255(8) Uani 0.5877(18) 1 d . U P A 1
C321 C 0.8004(4) 0.4700(3) 0.4407(3) 0.0271(9) Uani 0.5877(18) 1 d . U P A 1
C322 C 0.7625(4) 0.4110(2) 0.4111(2) 0.0269(8) Uani 0.5877(18) 1 d . U P A 1
C323 C 0.6421(4) 0.3665(3) 0.3165(3) 0.0260(8) Uani 0.5877(18) 1 d . U P A 1
C324 C 0.5805(4) 0.3904(2) 0.2664(2) 0.0266(8) Uani 0.5877(18) 1 d . U P A 1
C325 C 0.5037(4) 0.5074(3) 0.2043(3) 0.0258(9) Uani 0.5877(18) 1 d . U P A 1
C326 C 0.5028(4) 0.5814(3) 0.2034(2) 0.0263(9) Uani 0.5877(18) 1 d . U P A 1
C327 C 0.5760(4) 0.6976(3) 0.2614(3) 0.0298(9) Uani 0.5877(18) 1 d . U P A 1
C328 C 0.6374(4) 0.7206(3) 0.3100(3) 0.0291(9) Uani 0.5877(18) 1 d . U P A 1
C329 C 0.7582(4) 0.6738(3) 0.4059(3) 0.0275(9) Uani 0.5877(18) 1 d . U P A 1
C330 C 0.7976(4) 0.6137(3) 0.4398(3) 0.0268(9) Uani 0.5877(18) 1 d . U P A 1
C331 C 0.8029(4) 0.3867(3) 0.3516(3) 0.0286(8) Uani 0.5877(18) 1 d . U P A 1
C332 C 0.7419(4) 0.3642(2) 0.3017(3) 0.0272(8) Uani 0.5877(18) 1 d . U P A 1
C333 C 0.6216(4) 0.4104(3) 0.2042(3) 0.0263(8) Uani 0.5877(18) 1 d . U P A 1
C334 C 0.5817(4) 0.4707(3) 0.1728(3) 0.0256(9) Uani 0.5877(18) 1 d . U P A 1
C335 C 0.5792(4) 0.6157(3) 0.1711(3) 0.0271(9) Uani 0.5877(18) 1 d . U P A 1
C336 C 0.6174(4) 0.6756(2) 0.2006(2) 0.0304(8) Uani 0.5877(18) 1 d . U P A 1
C337 C 0.7379(4) 0.7192(3) 0.2962(3) 0.0298(9) Uani 0.5877(18) 1 d . U P A 1
C338 C 0.7994(4) 0.6956(3) 0.3463(3) 0.0300(9) Uani 0.5877(18) 1 d . U P A 1
C339 C 0.8767(4) 0.5786(3) 0.4089(3) 0.0288(9) Uani 0.5877(18) 1 d . U P A 1
C340 C 0.8774(3) 0.5040(3) 0.4088(2) 0.0284(8) Uani 0.5877(18) 1 d . U P A 1
C341 C 0.7837(4) 0.3866(3) 0.2391(3) 0.0262(9) Uani 0.5877(18) 1 d . U P A 1
C342 C 0.7243(4) 0.4086(2) 0.1897(2) 0.0271(8) Uani 0.5877(18) 1 d . U P A 1
C343 C 0.6610(4) 0.5068(3) 0.1393(2) 0.0264(8) Uani 0.5877(18) 1 d . U P A 1
C344 C 0.6600(4) 0.5776(3) 0.1379(2) 0.0286(9) Uani 0.5877(18) 1 d . U P A 1
C345 C 0.7212(4) 0.6740(3) 0.1861(3) 0.0297(9) Uani 0.5877(18) 1 d . U P A 1
C346 C 0.7808(5) 0.6957(3) 0.2337(3) 0.0331(9) Uani 0.5877(18) 1 d . U P A 1
C347 C 0.8814(4) 0.6577(3) 0.3136(3) 0.0314(9) Uani 0.5877(18) 1 d . U P A 1
C348 C 0.9175(3) 0.5998(3) 0.3446(3) 0.0301(9) Uani 0.5877(18) 1 d . U P A 1
C349 C 0.9198(3) 0.4800(3) 0.3460(2) 0.0288(8) Uani 0.5877(18) 1 d . U P A 1
C350 C 0.8840(4) 0.4225(3) 0.3172(3) 0.0286(9) Uani 0.5877(18) 1 d . U P A 1
C351 C 0.8702(3) 0.4228(2) 0.2480(3) 0.0273(9) Uani 0.5877(18) 1 d . U P A 1
C352 C 0.7498(4) 0.4683(3) 0.1499(2) 0.0271(9) Uani 0.5877(18) 1 d . U P A 1
C353 C 0.7476(4) 0.6140(3) 0.1473(3) 0.0303(9) Uani 0.5877(18) 1 d . U P A 1
C354 C 0.8683(4) 0.6574(3) 0.2446(3) 0.0299(9) Uani 0.5877(18) 1 d . U P A 1
C355 C 0.9448(4) 0.5393(3) 0.3064(3) 0.0297(9) Uani 0.5877(18) 1 d . U P A 1
C356 C 0.9321(3) 0.5391(3) 0.2393(2) 0.0277(8) Uani 0.5877(18) 1 d . U P A 1
C357 C 0.8951(4) 0.4793(3) 0.2095(3) 0.0272(9) Uani 0.5877(18) 1 d . U P A 1
C358 C 0.8335(4) 0.5031(3) 0.1593(3) 0.0273(9) Uani 0.5877(18) 1 d . U P A 1
C359 C 0.8320(4) 0.5766(2) 0.1585(2) 0.0281(8) Uani 0.5877(18) 1 d . U P A 1
C360 C 0.8945(4) 0.5987(3) 0.2073(3) 0.0300(9) Uani 0.5877(18) 1 d . U P A 1
C501 C 0.4907(3) 0.4462(2) 0.3074(2) 0.0294(12) Uani 0.4123(18) 1 d D U P A 2
C502 C 0.4527(3) 0.5140(2) 0.3301(2) 0.0293(12) Uani 0.4123(18) 1 d D U P A 2
C503 C 0.4857(3) 0.5252(2) 0.3949(2) 0.0318(13) Uani 0.4123(18) 1 d D U P A 2
C504 C 0.5425(3) 0.4660(2) 0.41155(19) 0.0318(12) Uani 0.4123(18) 1 d D U P A 2
C505 C 0.5459(3) 0.4173(2) 0.3581(2) 0.0313(12) Uani 0.4123(18) 1 d D U P A 2
C506 C 0.5204(3) 0.4368(2) 0.24216(19) 0.0293(11) Uani 0.4123(18) 1 d D U P A 2
C507 C 0.4481(3) 0.5673(2) 0.2867(2) 0.0268(14) Uani 0.4123(18) 1 d D U P A 2
C508 C 0.5134(3) 0.5905(2) 0.4122(2) 0.0268(12) Uani 0.4123(18) 1 d D U P A 2
C509 C 0.6239(3) 0.4736(2) 0.4451(2) 0.0332(15) Uani 0.4123(18) 1 d D U P A 2
C510 C 0.6302(3) 0.3789(2) 0.3409(2) 0.0312(12) Uani 0.4123(18) 1 d D U P A 2
C511 C 0.5147(3) 0.4930(2) 0.1960(2) 0.0285(13) Uani 0.4123(18) 1 d D U P A 2
C512 C 0.4800(3) 0.5564(2) 0.2169(2) 0.0267(13) Uani 0.4123(18) 1 d D U P A 2
C513 C 0.4759(3) 0.6342(2) 0.3042(2) 0.0256(13) Uani 0.4123(18) 1 d D U P A 2
C514 C 0.5076(3) 0.6457(2) 0.3656(2) 0.0265(13) Uani 0.4123(18) 1 d D U P A 2
C515 C 0.5986(3) 0.5982(2) 0.4470(2) 0.0307(14) Uani 0.4123(18) 1 d D U P A 2
C516 C 0.6527(3) 0.54116(19) 0.4634(2) 0.0341(12) Uani 0.4123(18) 1 d D U P A 2
C517 C 0.7119(3) 0.4335(2) 0.4263(2) 0.0351(12) Uani 0.4123(18) 1 d D U P A 2
C518 C 0.7143(3) 0.3871(2) 0.37532(19) 0.0326(11) Uani 0.4123(18) 1 d D U P A 2
C519 C 0.6619(3) 0.3688(2) 0.27155(19) 0.0309(11) Uani 0.4123(18) 1 d D U P A 2
C520 C 0.6064(3) 0.3971(2) 0.2244(2) 0.0281(12) Uani 0.4123(18) 1 d D U P A 2
C521 C 0.6542(3) 0.4292(2) 0.16599(19) 0.0292(11) Uani 0.4123(18) 1 d D U P A 2
C522 C 0.5988(3) 0.4879(2) 0.1487(2) 0.0298(13) Uani 0.4123(18) 1 d D U P A 2
C523 C 0.5258(3) 0.6171(2) 0.1929(2) 0.0283(12) Uani 0.4123(18) 1 d D U P A 2
C524 C 0.5242(3) 0.6659(2) 0.2461(2) 0.0258(11) Uani 0.4123(18) 1 d D U P A 2
C525 C 0.5913(3) 0.6896(2) 0.3714(2) 0.0286(13) Uani 0.4123(18) 1 d D U P A 2
C526 C 0.6468(3) 0.6593(2) 0.4227(2) 0.0294(13) Uani 0.4123(18) 1 d D U P A 2
C527 C 0.7578(3) 0.5424(2) 0.4557(2) 0.0320(12) Uani 0.4123(18) 1 d D U P A 2
C528 C 0.7952(3) 0.4759(2) 0.4327(2) 0.0329(14) Uani 0.4123(18) 1 d D U P A 2
C529 C 0.7992(3) 0.3824(2) 0.3282(2) 0.0330(13) Uani 0.4123(18) 1 d D U P A 2
C530 C 0.7654(3) 0.3704(2) 0.2641(2) 0.0315(13) Uani 0.4123(18) 1 d D U P A 2
C531 C 0.6433(3) 0.5464(2) 0.1250(2) 0.0323(13) Uani 0.4123(18) 1 d D U P A 2
C532 C 0.6055(3) 0.6129(2) 0.1479(2) 0.0291(12) Uani 0.4123(18) 1 d D U P A 2
C533 C 0.6020(3) 0.7075(2) 0.2525(2) 0.0291(12) Uani 0.4123(18) 1 d D U P A 2
C534 C 0.6368(3) 0.7188(3) 0.3165(2) 0.0288(12) Uani 0.4123(18) 1 d D U P A 2
C535 C 0.7473(3) 0.6603(2) 0.4156(2) 0.0305(13) Uani 0.4123(18) 1 d D U P A 2
C536 C 0.8031(3) 0.6009(2) 0.4322(2) 0.0316(14) Uani 0.4123(18) 1 d D U P A 2
C537 C 0.8754(3) 0.4714(2) 0.3875(2) 0.0340(12) Uani 0.4123(18) 1 d D U P A 2
C538 C 0.8772(3) 0.4232(2) 0.3339(2) 0.0326(13) Uani 0.4123(18) 1 d D U P A 2
C539 C 0.8102(3) 0.4000(2) 0.2092(2) 0.0324(12) Uani 0.4123(18) 1 d D U P A 2
C540 C 0.7538(3) 0.4304(2) 0.1588(2) 0.0325(13) Uani 0.4123(18) 1 d D U P A 2
C541 C 0.6892(3) 0.6563(2) 0.1541(2) 0.0338(12) Uani 0.4123(18) 1 d D U P A 2
C542 C 0.6871(3) 0.7017(2) 0.2051(2) 0.0321(11) Uani 0.4123(18) 1 d D U P A 2
C543 C 0.7397(3) 0.7205(3) 0.3094(2) 0.0307(12) Uani 0.4123(18) 1 d D U P A 2
C544 C 0.7946(3) 0.6922(2) 0.3570(2) 0.0304(13) Uani 0.4123(18) 1 d D U P A 2
C545 C 0.8871(3) 0.5956(2) 0.3851(2) 0.0318(12) Uani 0.4123(18) 1 d D U P A 2
C546 C 0.9217(3) 0.5321(2) 0.3635(2) 0.0343(12) Uani 0.4123(18) 1 d D U P A 2
C547 C 0.9251(3) 0.4552(2) 0.27587(19) 0.0338(12) Uani 0.4123(18) 1 d D U P A 2
C548 C 0.8927(3) 0.4436(2) 0.2152(2) 0.0316(13) Uani 0.4123(18) 1 d D U P A 2
C549 C 0.8018(3) 0.49118(19) 0.1345(2) 0.0368(14) Uani 0.4123(18) 1 d D U P A 2
C550 C 0.7481(3) 0.54844(19) 0.1176(2) 0.0362(13) Uani 0.4123(18) 1 d D U P A 2
C551 C 0.7765(3) 0.6154(2) 0.1356(2) 0.0368(14) Uani 0.4123(18) 1 d D U P A 2
C552 C 0.7716(3) 0.7095(2) 0.2395(2) 0.0329(13) Uani 0.4123(18) 1 d D U P A 2
C553 C 0.8814(3) 0.6526(2) 0.3382(2) 0.0332(12) Uani 0.4123(18) 1 d D U P A 2
C554 C 0.9527(3) 0.5220(2) 0.2936(2) 0.0334(13) Uani 0.4123(18) 1 d D U P A 2
C555 C 0.8868(3) 0.49925(19) 0.1691(2) 0.0344(13) Uani 0.4123(18) 1 d D U P A 2
C556 C 0.9137(3) 0.56457(19) 0.1862(2) 0.0378(13) Uani 0.4123(18) 1 d D U P A 2
C557 C 0.8582(3) 0.6236(2) 0.1692(2) 0.0371(12) Uani 0.4123(18) 1 d D U P A 2
C558 C 0.8551(3) 0.6724(2) 0.2224(2) 0.0344(13) Uani 0.4123(18) 1 d D U P A 2
C559 C 0.9107(3) 0.6429(2) 0.2734(2) 0.0361(12) Uani 0.4123(18) 1 d D U P A 2
C560 C 0.9477(3) 0.5756(2) 0.2507(2) 0.0369(13) Uani 0.4123(18) 1 d D U P A 2
C401 C 0.7321(3) 0.89662(15) 0.07934(16) 0.0469(6) Uani 1 1 d D U . . .
C402 C 0.8345(3) 0.90750(15) 0.09035(16) 0.0483(7) Uani 1 1 d D U . . .
C403 C 0.8659(2) 0.96706(16) 0.05177(15) 0.0424(6) Uani 1 1 d D U . . .
C404 C 0.7852(2) 0.99209(16) 0.01788(14) 0.0421(6) Uani 1 1 d D U . . .
C405 C 0.7030(2) 0.94918(16) 0.03462(14) 0.0434(6) Uani 1 1 d D U . . .
C406 C 0.6695(3) 0.87468(14) 0.13033(16) 0.0469(6) Uani 1 1 d D U . . .
C407 C 0.8663(3) 0.89674(16) 0.15118(18) 0.0525(7) Uani 1 1 d D U . . .
C408 C 0.9280(2) 1.01323(16) 0.07742(15) 0.0399(6) Uani 1 1 d D U . . .
C409 C 0.7696(2) 1.06174(16) 0.01012(14) 0.0416(6) Uani 1 1 d D U . . .
C410 C 0.6098(2) 0.97800(17) 0.04296(15) 0.0452(6) Uani 1 1 d D U . . .
C411 C 0.7036(3) 0.86252(14) 0.19457(17) 0.0472(6) Uani 1 1 d D U . . .
C412 C 0.7984(3) 0.87306(15) 0.20533(17) 0.0510(7) Uani 1 1 d D U . . .
C413 C 0.9303(2) 0.94346(17) 0.17744(17) 0.0505(7) Uani 1 1 d D U . . .
C414 C 0.9607(2) 1.00043(18) 0.14146(17) 0.0450(6) Uani 1 1 d D U . . .
C415 C 0.9111(2) 1.08584(16) 0.06950(15) 0.0387(6) Uani 1 1 d D U . . .
C416 C 0.8340(2) 1.10979(15) 0.03652(14) 0.0385(6) Uani 1 1 d D U . . .
C417 C 0.6718(2) 1.09126(17) 0.01957(14) 0.0452(6) Uani 1 1 d D U . . .
C418 C 0.5939(2) 1.04988(17) 0.03552(15) 0.0476(7) Uani 1 1 d D U . . .
C419 C 0.5430(2) 0.95475(16) 0.09711(15) 0.0421(6) Uani 1 1 d D U . . .
C420 C 0.5739(2) 0.90380(15) 0.13872(15) 0.0425(6) Uani 1 1 d D U . . .
C421 C 0.5483(2) 0.90930(14) 0.20940(15) 0.0402(6) Uani 1 1 d D U . . .
C422 C 0.6273(2) 0.88448(14) 0.24368(15) 0.0417(6) Uani 1 1 d D U . . .
C423 C 0.8229(3) 0.90530(16) 0.26390(17) 0.0499(7) Uani 1 1 d D U . . .
C424 C 0.9040(2) 0.94920(17) 0.24776(17) 0.0515(7) Uani 1 1 d D U . . .
C425 C 0.9651(2) 1.06690(19) 0.17470(17) 0.0450(6) Uani 1 1 d D U . . .
C426 C 0.9345(2) 1.11953(16) 0.12892(16) 0.0390(6) Uani 1 1 d D U . . .
C427 C 0.7757(2) 1.16832(14) 0.06186(15) 0.0394(6) Uani 1 1 d D U . . .
C428 C 0.6751(2) 1.15741(16) 0.05158(16) 0.0426(6) Uani 1 1 d D U . . .
C429 C 0.5176(2) 1.07258(18) 0.08456(16) 0.0453(6) Uani 1 1 d D U . . .
C430 C 0.4862(2) 1.01267(17) 0.12203(16) 0.0431(6) Uani 1 1 d D U . . .
C431 C 0.6503(2) 0.91560(14) 0.30047(14) 0.0376(6) Uani 1 1 d D U . . .
C432 C 0.7511(2) 0.92625(15) 0.31080(15) 0.0429(6) Uani 1 1 d D U . . .
C433 C 0.9095(2) 1.01182(19) 0.27834(16) 0.0489(7) Uani 1 1 d D U . . .
C434 C 0.9397(2) 1.0720(2) 0.24073(17) 0.0476(6) Uani 1 1 d D U . . .
C435 C 0.8788(2) 1.17561(16) 0.15276(16) 0.0418(6) Uani 1 1 d D U . . .
C436 C 0.7985(2) 1.20006(14) 0.11865(17) 0.0406(6) Uani 1 1 d D U . . .
C437 C 0.6027(2) 1.17834(16) 0.09860(17) 0.0474(6) Uani 1 1 d D U . . .
C438 C 0.5218(2) 1.13458(17) 0.11535(17) 0.0463(6) Uani 1 1 d D U . . .
C439 C 0.4618(2) 1.01757(16) 0.18814(15) 0.0387(6) Uani 1 1 d D U . . .
C440 C 0.4935(2) 0.96501(14) 0.23317(15) 0.0357(6) Uani 1 1 d D U . . .
C441 C 0.7552(2) 0.99286(17) 0.34338(14) 0.0431(6) Uani 1 1 d D U . . .
C442 C 0.8319(2) 1.03411(18) 0.32719(15) 0.0488(7) Uani 1 1 d D U . . .
C443 C 0.8835(2) 1.12979(18) 0.26541(17) 0.0458(6) Uani 1 1 d D U . . .
C444 C 0.8531(2) 1.18053(16) 0.22337(17) 0.0428(6) Uani 1 1 d D U . . .
C445 C 0.7221(2) 1.22179(13) 0.16748(18) 0.0451(6) Uani 1 1 d D U . . .
C446 C 0.6268(2) 1.21087(14) 0.15726(17) 0.0468(6) Uani 1 1 d D U . . .
C447 C 0.4960(2) 1.14033(15) 0.18572(17) 0.0433(6) Uani 1 1 d D U . . .
C448 C 0.4664(2) 1.08334(15) 0.22094(16) 0.0387(6) Uani 1 1 d D U . . .
C449 C 0.5163(2) 0.99838(14) 0.29246(13) 0.0309(5) Uani 1 1 d D U . . .
C450 C 0.5933(2) 0.97442(14) 0.32596(13) 0.0317(5) Uani 1 1 d D U . . .
C451 C 0.6572(2) 1.02187(16) 0.35213(13) 0.0360(6) Uani 1 1 d D U . . .
C452 C 0.8154(2) 1.10609(18) 0.31963(16) 0.0457(6) Uani 1 1 d D U . . .
C453 C 0.7565(2) 1.20957(14) 0.23271(17) 0.0456(6) Uani 1 1 d D U . . .
C454 C 0.5599(2) 1.18715(15) 0.21174(18) 0.0451(6) Uani 1 1 d D U . . .
C455 C 0.5000(2) 1.07089(14) 0.28487(14) 0.0327(6) Uani 1 1 d D U . . .
C456 C 0.5625(2) 1.11644(14) 0.31048(14) 0.0362(6) Uani 1 1 d D U . . .
C457 C 0.6421(2) 1.09189(15) 0.34467(14) 0.0370(6) Uani 1 1 d D U . . .
C458 C 0.7240(2) 1.13481(16) 0.32822(15) 0.0422(6) Uani 1 1 d D U . . .
C459 C 0.6940(2) 1.18768(15) 0.28317(17) 0.0455(6) Uani 1 1 d D U . . .
C460 C 0.5927(2) 1.17644(14) 0.27230(17) 0.0427(6) Uani 1 1 d D U . . .
C01S C 0.0691(4) 0.7785(3) 0.1048(2) 0.0967(17) Uani 1 1 d . U . . .
H01A H 0.0621 0.7551 0.1474 0.145 Uiso 1 1 calc R U . . .
H01B H 0.0607 0.8278 0.1112 0.145 Uiso 1 1 calc R U . . .
H01C H 0.1336 0.7683 0.0834 0.145 Uiso 1 1 calc R U . . .
C02S C -0.0092(4) 0.7529(3) 0.0605(4) 0.131(3) Uani 1 1 d . U . . .
H02A H -0.0677 0.7416 0.0890 0.157 Uiso 1 1 calc R U . . .
H02B H -0.0269 0.7908 0.0311 0.157 Uiso 1 1 calc R U . . .
C03S C 0.0213(4) 0.6916(3) 0.0192(3) 0.0995(17) Uani 1 1 d . U . . .
H03A H 0.0851 0.7002 -0.0041 0.119 Uiso 1 1 calc R U . . .
H03B H 0.0292 0.6519 0.0487 0.119 Uiso 1 1 calc R U . . .
C04S C -0.0442(5) 0.6739(4) -0.0285(3) 0.132(3) Uani 1 1 d . U . . .
H04A H -0.0522 0.7139 -0.0576 0.158 Uiso 1 1 calc R U . . .
H04B H -0.1079 0.6655 -0.0049 0.158 Uiso 1 1 calc R U . . .
C05S C -0.0167(5) 0.6139(3) -0.0702(3) 0.1117(19) Uani 1 1 d . U . . .
H05A H 0.0509 0.6177 -0.0888 0.134 Uiso 1 1 calc R U . . .
H05B H -0.0584 0.6126 -0.1070 0.134 Uiso 1 1 calc R U . . .
C06S C -0.0271(8) 0.5497(4) -0.0308(5) 0.200(4) Uani 1 1 d . U . . .
H06A H 0.0129 0.5516 0.0063 0.301 Uiso 1 1 calc R U . . .
H06B H -0.0063 0.5105 -0.0585 0.301 Uiso 1 1 calc R U . . .
H06C H -0.0948 0.5448 -0.0143 0.301 Uiso 1 1 calc R U . . .
Cl1 Cl 0.92270(18) 0.71435(11) 0.51294(14) 0.0715(8) Uani 0.516(2) 1 d D U P B 1
Cl2 Cl 1.08962(14) 0.76145(8) 0.59510(8) 0.0504(6) Uani 0.516(2) 1 d D U P B 1
C1S C 0.9717(3) 0.79425(17) 0.49962(19) 0.0427(12) Uani 0.516(2) 1 d DG U P B 1
C2S C 1.0427(3) 0.81617(17) 0.5379(2) 0.0343(11) Uani 0.516(2) 1 d DG U P B 1
C3S C 1.0811(3) 0.88052(15) 0.52750(19) 0.0384(14) Uani 0.516(2) 1 d DG U P B 1
H3S H 1.1296 0.8955 0.5537 0.046 Uiso 0.516(2) 1 calc R U P B 1
C4S C 1.0485(3) 0.92295(16) 0.4788(2) 0.0399(13) Uani 0.516(2) 1 d G U P B 1
H4S H 1.0748 0.9669 0.4716 0.048 Uiso 0.516(2) 1 calc R U P B 1
C5S C 0.9775(3) 0.90103(19) 0.4405(2) 0.0554(19) Uani 0.516(2) 1 d G U P B 1
H5S H 0.9553 0.9300 0.4071 0.066 Uiso 0.516(2) 1 calc R U P B 1
C6S C 0.9391(3) 0.83668(19) 0.45088(19) 0.0521(14) Uani 0.516(2) 1 d DG U P B 1
H6S H 0.8906 0.8217 0.4247 0.063 Uiso 0.516(2) 1 calc R U P B 1
Cl3 Cl 1.09644(17) 0.91919(11) 0.52514(11) 0.0600(7) Uani 0.484(2) 1 d . U P B 2
Cl4 Cl 0.93785(16) 0.89354(11) 0.42790(10) 0.0493(6) Uani 0.484(2) 1 d . U P B 2
C11S C 1.0403(4) 0.8430(2) 0.5248(2) 0.0315(11) Uani 0.484(2) 1 d G U P B 2
C12S C 0.9680(4) 0.8322(2) 0.4834(2) 0.0349(13) Uani 0.484(2) 1 d G U P B 2
C13S C 0.9191(3) 0.7712(2) 0.4867(2) 0.0435(14) Uani 0.484(2) 1 d G U P B 2
H13S H 0.8697 0.7638 0.4584 0.052 Uiso 0.484(2) 1 calc R U P B 2
C14S C 0.9424(4) 0.7209(2) 0.5315(3) 0.061(2) Uani 0.484(2) 1 d G U P B 2
H14S H 0.9090 0.6792 0.5338 0.073 Uiso 0.484(2) 1 calc R U P B 2
C15S C 1.0147(4) 0.7317(2) 0.5730(2) 0.0436(14) Uani 0.484(2) 1 d G U P B 2
H15S H 1.0307 0.6973 0.6036 0.052 Uiso 0.484(2) 1 calc R U P B 2
C16S C 1.0637(3) 0.7927(2) 0.5696(2) 0.0409(15) Uani 0.484(2) 1 d G U P B 2
H16S H 1.1131 0.8001 0.5979 0.049 Uiso 0.484(2) 1 calc R U P B 2

loop_
_atom_site_aniso_label
_atom_site_aniso_U_11
_atom_site_aniso_U_22
_atom_site_aniso_U_33
_atom_site_aniso_U_23
_atom_site_aniso_U_13
_atom_site_aniso_U_12
C101 0.0244(13) 0.0192(12) 0.0224(13) 0.0000(10) -0.0017(9) -0.0022(10)
C102 0.0236(13) 0.0240(13) 0.0267(14) -0.0044(10) 0.0007(9) -0.0051(10)
C103 0.0187(12) 0.0220(11) 0.0255(13) -0.0013(9) -0.0019(9) -0.0027(9)
C104 0.0199(12) 0.0204(11) 0.0309(14) -0.0042(9) -0.0001(9) -0.0008(10)
C105 0.0191(12) 0.0258(12) 0.0276(13) -0.0043(9) -0.0025(9) 0.0019(10)
C106 0.0263(14) 0.0318(14) 0.0366(16) -0.0126(11) -0.0035(11) 0.0022(11)
C107 0.0252(14) 0.0432(16) 0.0368(17) -0.0172(13) -0.0001(11) 0.0088(12)
C108 0.0178(13) 0.0475(16) 0.0307(15) -0.0060(12) 0.0025(11) 0.0026(11)
C109 0.0190(13) 0.0372(15) 0.0279(15) -0.0036(11) -0.0022(10) -0.0021(11)
C110 0.0181(12) 0.0271(12) 0.0235(13) -0.0051(10) -0.0018(9) 0.0028(10)
N111 0.0202(11) 0.0264(10) 0.0234(11) -0.0061(8) 0.0013(8) -0.0053(9)
C112 0.0222(14) 0.0314(13) 0.0242(14) -0.0094(10) 0.0022(11) -0.0104(11)
C113 0.0388(18) 0.0290(13) 0.0348(17) -0.0065(12) 0.0018(13) -0.0069(13)
C114 0.0207(13) 0.0474(18) 0.0312(16) -0.0163(13) -0.0005(11) -0.0025(12)
C115 0.0447(19) 0.0220(13) 0.053(2) 0.0029(12) 0.0110(14) 0.0056(13)
C116 0.0264(14) 0.0215(12) 0.0217(13) -0.0028(10) 0.0003(9) -0.0070(10)
C117 0.0224(13) 0.0173(11) 0.0205(12) 0.0008(9) -0.0019(8) -0.0007(9)
C118 0.0243(13) 0.0172(11) 0.0230(12) 0.0000(9) -0.0010(9) -0.0035(9)
C119 0.0218(13) 0.0193(12) 0.0242(12) 0.0019(9) -0.0005(9) -0.0004(9)
C120 0.0293(15) 0.0207(12) 0.0368(15) -0.0021(11) 0.0016(11) -0.0048(10)
C121 0.0349(17) 0.0311(15) 0.0480(18) -0.0012(12) 0.0107(13) -0.0137(13)
C122 0.0360(17) 0.0408(17) 0.0383(17) -0.0026(12) 0.0164(13) -0.0124(13)
C123 0.0351(16) 0.0305(14) 0.0273(14) -0.0022(11) 0.0075(11) -0.0058(11)
C124 0.0225(13) 0.0200(12) 0.0246(13) 0.0015(9) 0.0004(9) -0.0024(9)
N125 0.0227(11) 0.0207(10) 0.0191(10) -0.0009(8) -0.0011(8) -0.0047(8)
C126 0.0250(14) 0.0228(12) 0.0198(13) -0.0033(9) 0.0008(10) -0.0064(10)
C127 0.0285(15) 0.0253(12) 0.0308(16) -0.0043(11) -0.0018(12) -0.0001(11)
C128 0.0361(16) 0.0238(13) 0.0267(14) 0.0024(11) -0.0081(11) -0.0077(11)
C129 0.0291(14) 0.0203(12) 0.0252(14) -0.0033(10) 0.0014(11) -0.0019(10)
C201 0.0237(13) 0.0331(15) 0.0212(14) 0.0007(11) -0.0019(10) -0.0081(11)
C202 0.0257(14) 0.0400(16) 0.0224(14) 0.0034(11) -0.0029(10) -0.0115(12)
C203 0.0194(13) 0.0398(14) 0.0217(13) -0.0018(10) 0.0002(9) -0.0081(11)
C204 0.0208(12) 0.0321(13) 0.0231(14) -0.0028(9) -0.0018(9) -0.0009(11)
C205 0.0209(12) 0.0408(15) 0.0232(14) -0.0045(10) -0.0015(10) 0.0023(10)
C206 0.0273(15) 0.0464(17) 0.0306(16) -0.0002(12) -0.0021(11) 0.0082(12)
C207 0.0275(15) 0.0623(19) 0.0321(17) -0.0005(14) -0.0059(12) 0.0111(13)
C208 0.0206(15) 0.068(2) 0.0315(16) -0.0095(13) -0.0050(12) 0.0060(12)
C209 0.0198(13) 0.0543(18) 0.0273(15) -0.0104(12) -0.0010(10) -0.0019(12)
C210 0.0198(13) 0.0468(15) 0.0202(14) -0.0070(10) -0.0002(9) -0.0016(11)
N211 0.0211(11) 0.0437(12) 0.0203(12) -0.0027(9) -0.0014(8) -0.0097(10)
C212 0.0262(15) 0.0513(15) 0.0253(15) 0.0009(11) -0.0025(12) -0.0183(13)
C213 0.057(2) 0.0505(17) 0.0356(19) -0.0056(14) 0.0049(16) -0.0228(17)
C214 0.0219(12) 0.0293(14) 0.0246(14) 0.0030(11) 0.0003(10) -0.0020(11)
C215 0.0411(18) 0.0382(14) 0.0382(18) -0.0123(12) -0.0108(14) 0.0061(14)
C216 0.0261(14) 0.0367(15) 0.0221(14) 0.0055(11) -0.0038(10) -0.0129(11)
C217 0.0235(13) 0.0298(13) 0.0183(12) 0.0011(10) -0.0024(9) -0.0057(10)
C218 0.0218(13) 0.0291(12) 0.0208(12) 0.0022(10) -0.0018(9) -0.0069(9)
C219 0.0207(12) 0.0305(13) 0.0212(13) -0.0021(10) -0.0010(10) -0.0044(10)
C220 0.0259(14) 0.0290(14) 0.0301(15) -0.0011(11) -0.0019(11) -0.0066(11)
C221 0.0232(14) 0.0339(15) 0.0413(17) -0.0046(11) -0.0044(11) -0.0102(12)
C222 0.0274(15) 0.0463(17) 0.0352(17) -0.0018(12) -0.0120(13) -0.0098(12)
C223 0.0317(16) 0.0396(16) 0.0277(15) 0.0034(12) -0.0101(11) -0.0083(12)
C224 0.0236(14) 0.0315(14) 0.0252(14) -0.0004(10) -0.0052(10) -0.0082(11)
N225 0.0262(12) 0.0333(11) 0.0201(11) 0.0046(9) -0.0052(9) -0.0117(9)
C226 0.0306(15) 0.0394(14) 0.0243(15) 0.0102(11) -0.0102(12) -0.0139(11)
C227 0.0294(17) 0.0449(16) 0.053(2) 0.0207(15) -0.0040(14) -0.0037(13)
C228 0.0309(16) 0.0378(15) 0.0214(12) 0.0016(11) -0.0020(10) -0.0115(12)
C229 0.0269(15) 0.0316(13) 0.0339(16) 0.0027(12) -0.0055(12) -0.0053(11)
C301 0.0252(18) 0.0265(17) 0.022(2) 0.0000(15) 0.0032(16) -0.0008(14)
C302 0.015(2) 0.0280(17) 0.027(2) 0.0003(14) 0.0027(16) -0.0033(17)
C305 0.022(2) 0.0251(16) 0.020(2) -0.0037(15) 0.0037(16) 0.0021(14)
C306 0.0270(16) 0.0243(17) 0.020(3) 0.0069(15) -0.0021(16) -0.0006(12)
C303 0.015(2) 0.0301(18) 0.0247(17) 0.0009(15) 0.0043(16) -0.0007(16)
C304 0.020(2) 0.0298(18) 0.022(2) -0.0036(13) 0.0023(15) 0.0041(17)
C307 0.021(2) 0.0220(18) 0.0285(17) 0.0012(14) 0.0046(16) -0.0088(15)
C308 0.019(3) 0.035(2) 0.0272(17) -0.0015(15) -0.0013(18) -0.0018(19)
C309 0.029(2) 0.0220(19) 0.0267(16) -0.0051(14) 0.0028(16) 0.0086(16)
C310 0.0268(18) 0.026(2) 0.020(2) -0.0070(16) 0.0001(17) -0.0022(13)
C311 0.0267(17) 0.0228(19) 0.023(2) 0.0084(14) 0.0034(14) -0.0013(16)
C312 0.026(2) 0.018(2) 0.0303(19) 0.0020(16) 0.0052(14) -0.0065(15)
C313 0.023(2) 0.029(2) 0.0331(17) -0.0026(15) -0.0006(15) -0.0098(16)
C314 0.019(2) 0.0345(18) 0.0271(18) -0.0024(13) -0.0015(15) -0.0082(16)
C315 0.019(2) 0.0354(19) 0.0248(19) 0.0016(14) -0.0055(16) 0.0085(17)
C316 0.027(2) 0.025(2) 0.0281(18) 0.0018(16) -0.0016(16) 0.0125(17)
C317 0.0338(19) 0.017(2) 0.0327(18) -0.0059(16) 0.0007(14) 0.0066(16)
C318 0.0339(17) 0.0199(19) 0.026(2) -0.0080(15) 0.0012(14) -0.0008(15)
C319 0.0248(17) 0.0311(16) 0.019(2) -0.0062(16) -0.0040(15) -0.0035(14)
C320 0.0275(17) 0.0316(16) 0.018(2) 0.0040(16) -0.0028(16) -0.0020(14)
C321 0.0282(17) 0.0305(18) 0.023(2) 0.0061(15) -0.0086(15) 0.0032(14)
C322 0.0265(17) 0.025(2) 0.029(2) 0.0065(15) -0.0020(16) 0.0049(16)
C323 0.0325(16) 0.012(2) 0.0324(19) -0.0005(17) 0.0062(15) -0.0046(15)
C324 0.031(2) 0.019(2) 0.0305(18) -0.0077(16) 0.0007(14) -0.0118(15)
C325 0.022(2) 0.0319(17) 0.0246(18) -0.0034(15) -0.0068(16) -0.0032(15)
C326 0.026(2) 0.0317(18) 0.022(2) 0.0020(17) -0.0076(16) 0.0041(17)
C327 0.038(2) 0.018(2) 0.0321(17) 0.0050(15) -0.0013(14) 0.0086(17)
C328 0.0401(16) 0.010(2) 0.0361(18) 0.0011(17) -0.0007(15) 0.0047(17)
C329 0.0326(17) 0.0212(19) 0.0296(19) -0.0091(16) -0.0043(15) -0.0075(15)
C330 0.0257(17) 0.0289(19) 0.027(2) -0.0079(15) -0.0079(15) -0.0073(13)
C331 0.0308(19) 0.019(2) 0.0344(19) 0.0048(16) 0.0010(14) 0.0116(15)
C332 0.0323(17) 0.012(2) 0.036(2) -0.0004(17) 0.0063(15) 0.0045(16)
C333 0.0294(17) 0.0223(19) 0.028(2) -0.0112(16) -0.0020(15) -0.0064(15)
C334 0.0269(19) 0.030(2) 0.021(2) -0.0088(15) -0.0036(15) -0.0071(14)
C335 0.034(2) 0.0302(18) 0.017(2) 0.0068(15) -0.0039(16) 0.0044(14)
C336 0.0390(19) 0.0231(19) 0.028(2) 0.0078(15) -0.0011(16) 0.0045(16)
C337 0.0407(16) 0.010(2) 0.0378(18) 0.0011(16) 0.0022(15) -0.0070(17)
C338 0.033(2) 0.018(2) 0.0386(18) -0.0043(16) 0.0003(14) -0.0119(17)
C339 0.0211(19) 0.0378(17) 0.029(2) -0.0050(16) -0.0067(16) -0.0070(16)
C340 0.019(2) 0.0371(18) 0.030(2) -0.0018(16) -0.0078(16) 0.0044(16)
C341 0.029(2) 0.017(2) 0.031(2) -0.0066(18) 0.0081(15) 0.0043(16)
C342 0.0318(18) 0.0195(19) 0.029(2) -0.0132(15) 0.0057(15) 0.0006(15)
C343 0.0282(18) 0.0330(17) 0.018(2) -0.0050(16) 0.0015(16) -0.0025(15)
C344 0.0349(19) 0.0323(17) 0.018(2) 0.0033(17) 0.0013(17) -0.0014(15)
C345 0.0410(19) 0.021(2) 0.026(2) 0.0097(16) 0.0045(16) -0.0019(17)
C346 0.039(2) 0.023(2) 0.0365(18) 0.0057(17) 0.0042(14) -0.0081(16)
C347 0.028(2) 0.0293(19) 0.037(2) -0.0026(16) 0.0017(16) -0.0141(15)
C348 0.018(2) 0.0367(18) 0.036(2) -0.0054(14) -0.0011(16) -0.0086(16)
C349 0.013(2) 0.0377(18) 0.035(2) -0.0005(14) -0.0031(16) 0.0085(16)
C350 0.022(2) 0.0266(19) 0.0357(18) -0.0011(15) 0.0017(15) 0.0128(16)
C351 0.023(2) 0.023(2) 0.0339(18) -0.0042(15) 0.0080(17) 0.0079(16)
C352 0.0297(18) 0.030(2) 0.021(2) -0.0081(17) 0.0040(17) -0.0007(14)
C353 0.0346(19) 0.0303(18) 0.025(2) 0.0055(16) 0.0055(19) -0.0038(14)
C354 0.029(2) 0.025(2) 0.035(2) 0.0030(17) 0.0066(16) -0.0151(15)
C355 0.013(2) 0.0379(18) 0.0384(17) -0.0053(14) 0.0013(16) -0.0030(17)
C356 0.012(2) 0.0338(18) 0.0354(18) -0.0033(16) 0.0095(16) -0.0039(16)
C357 0.022(2) 0.0290(19) 0.029(2) -0.0040(15) 0.0072(16) 0.0025(17)
C358 0.024(2) 0.0311(17) 0.025(2) -0.0035(16) 0.0081(17) 0.0005(16)
C359 0.030(2) 0.0306(17) 0.022(2) 0.0022(16) 0.0108(15) -0.0032(15)
C360 0.024(2) 0.0321(18) 0.032(2) 0.0008(14) 0.0108(16) -0.0098(17)
C501 0.019(3) 0.028(3) 0.041(2) -0.002(2) 0.0023(19) -0.011(2)
C502 0.022(3) 0.029(2) 0.037(3) -0.0024(17) 0.004(2) -0.010(2)
C503 0.030(4) 0.033(2) 0.030(3) 0.003(2) 0.006(3) -0.005(2)
C504 0.034(3) 0.028(3) 0.032(3) 0.008(2) 0.007(2) -0.012(2)
C505 0.032(3) 0.024(3) 0.038(3) 0.0066(19) 0.003(2) -0.013(2)
C506 0.027(3) 0.023(3) 0.039(2) -0.0084(19) -0.009(2) -0.007(2)
C507 0.016(4) 0.030(3) 0.034(3) -0.0047(18) -0.004(2) -0.002(3)
C508 0.024(3) 0.033(2) 0.021(3) -0.0049(18) 0.006(2) 0.003(2)
C509 0.043(2) 0.033(2) 0.023(4) 0.012(3) 0.001(2) -0.0069(19)
C510 0.040(2) 0.015(3) 0.039(3) 0.006(3) -0.004(2) -0.007(2)
C511 0.027(3) 0.029(2) 0.032(3) -0.0087(18) -0.013(2) -0.004(2)
C512 0.022(3) 0.028(2) 0.032(3) -0.003(2) -0.011(2) -0.001(2)
C513 0.020(3) 0.023(3) 0.034(2) -0.001(2) -0.005(2) 0.005(2)
C514 0.026(3) 0.025(3) 0.028(2) -0.008(2) 0.002(2) 0.007(2)
C515 0.035(3) 0.037(3) 0.021(4) -0.003(2) -0.001(3) -0.0002(19)
C516 0.042(2) 0.038(2) 0.024(4) 0.004(2) -0.008(2) -0.0020(18)
C517 0.046(3) 0.032(3) 0.029(3) 0.012(2) -0.011(3) -0.001(2)
C518 0.044(2) 0.015(3) 0.040(3) 0.013(2) -0.0083(18) 0.000(2)
C519 0.039(2) 0.011(3) 0.043(2) -0.002(2) -0.0044(19) -0.003(2)
C520 0.032(3) 0.021(3) 0.032(3) -0.014(2) -0.0058(18) -0.005(2)
C521 0.035(2) 0.027(3) 0.026(3) -0.014(2) -0.008(2) -0.001(2)
C522 0.035(3) 0.032(2) 0.024(4) -0.012(2) -0.012(2) 0.0001(19)
C523 0.031(3) 0.028(2) 0.028(3) 0.002(2) -0.010(2) 0.002(2)
C524 0.027(3) 0.019(3) 0.032(2) 0.0023(18) -0.009(2) 0.009(2)
C525 0.033(2) 0.020(3) 0.032(2) -0.009(2) -0.0029(18) 0.005(2)
C526 0.0356(19) 0.027(3) 0.026(3) -0.010(2) -0.003(2) 0.002(2)
C527 0.041(2) 0.037(2) 0.019(3) 0.000(2) -0.009(2) 0.0010(19)
C528 0.042(2) 0.032(2) 0.026(3) 0.006(2) -0.014(2) 0.003(2)
C529 0.039(2) 0.017(3) 0.044(3) 0.004(3) -0.0098(19) 0.008(2)
C530 0.037(2) 0.012(3) 0.046(3) -0.006(3) -0.007(2) 0.006(3)
C531 0.039(2) 0.038(2) 0.020(4) 0.000(2) -0.007(2) 0.004(2)
C532 0.039(2) 0.031(2) 0.018(3) 0.008(2) -0.009(2) 0.0025(19)
C533 0.038(2) 0.014(3) 0.036(2) 0.005(2) -0.0058(18) 0.002(2)
C534 0.037(2) 0.011(3) 0.039(2) -0.003(2) -0.0063(18) 0.002(2)
C535 0.0365(19) 0.025(3) 0.031(3) -0.010(2) -0.007(2) -0.004(2)
C536 0.035(2) 0.032(2) 0.030(3) -0.008(2) -0.014(2) -0.0009(18)
C537 0.033(3) 0.031(3) 0.040(3) -0.001(2) -0.016(2) 0.009(2)
C538 0.029(3) 0.027(2) 0.043(3) -0.0019(19) -0.011(2) 0.012(2)
C539 0.031(3) 0.026(3) 0.040(3) -0.014(2) -0.002(2) 0.010(2)
C540 0.035(2) 0.034(3) 0.028(3) -0.013(3) 0.001(2) 0.006(2)
C541 0.043(3) 0.033(3) 0.024(3) 0.014(2) 0.000(2) -0.0046(19)
C542 0.040(2) 0.018(3) 0.037(3) 0.013(2) -0.0029(18) -0.005(3)
C543 0.038(2) 0.012(3) 0.042(2) -0.003(2) -0.0025(18) -0.007(2)
C544 0.034(2) 0.019(3) 0.040(3) -0.008(2) -0.0071(18) -0.012(2)
C545 0.027(3) 0.035(2) 0.037(3) -0.0083(19) -0.015(2) -0.006(2)
C546 0.021(3) 0.038(2) 0.045(3) -0.006(2) -0.015(2) 0.001(2)
C547 0.021(3) 0.033(2) 0.047(2) -0.005(2) -0.006(2) 0.009(2)
C548 0.024(3) 0.029(3) 0.040(3) -0.012(2) 0.005(2) 0.011(3)
C549 0.031(3) 0.045(3) 0.032(4) -0.005(3) 0.007(2) 0.004(2)
C550 0.040(2) 0.045(2) 0.023(4) -0.001(2) 0.002(2) 0.0007(19)
C551 0.042(2) 0.042(2) 0.025(3) 0.009(2) 0.008(2) -0.006(2)
C552 0.038(2) 0.020(3) 0.041(2) 0.008(2) 0.0000(18) -0.010(2)
C553 0.026(2) 0.030(2) 0.046(2) -0.006(2) -0.009(2) -0.014(2)
C554 0.013(3) 0.039(2) 0.048(2) -0.0074(17) -0.005(2) 0.003(2)
C555 0.026(3) 0.042(2) 0.033(3) -0.007(2) 0.010(3) 0.007(2)
C556 0.030(3) 0.041(2) 0.040(3) 0.002(2) 0.015(3) -0.003(2)
C557 0.033(3) 0.037(3) 0.038(3) 0.007(2) 0.012(2) -0.009(2)
C558 0.031(2) 0.027(3) 0.044(3) 0.008(2) 0.006(2) -0.015(2)
C559 0.024(3) 0.034(3) 0.050(2) 0.000(2) 0.001(2) -0.011(2)
C560 0.018(3) 0.038(2) 0.054(3) -0.0033(18) 0.003(2) -0.007(2)
C401 0.0727(17) 0.0283(14) 0.0379(16) -0.0198(11) 0.0108(12) -0.0112(13)
C402 0.0644(17) 0.0304(14) 0.0466(15) -0.0155(12) 0.0150(13) 0.0067(13)
C403 0.0466(16) 0.0437(15) 0.0337(16) -0.0143(11) 0.0173(11) -0.0018(11)
C404 0.0573(16) 0.0491(13) 0.0191(15) -0.0099(12) 0.0078(12) -0.0163(12)
C405 0.0613(15) 0.0471(16) 0.0222(15) -0.0165(11) 0.0016(12) -0.0229(12)
C406 0.0748(17) 0.0197(14) 0.0452(14) -0.0111(12) 0.0059(12) -0.0149(13)
C407 0.0619(19) 0.0324(15) 0.0596(15) -0.0021(13) 0.0090(13) 0.0234(13)
C408 0.0317(16) 0.0486(14) 0.0364(14) -0.0071(12) 0.0156(11) -0.0005(12)
C409 0.0581(15) 0.0516(13) 0.0152(14) 0.0057(12) 0.0021(12) -0.0188(12)
C410 0.0562(15) 0.0568(15) 0.0258(15) -0.0056(12) -0.0142(12) -0.0259(12)
C411 0.0773(16) 0.0114(12) 0.0508(15) 0.0003(12) 0.0056(13) 0.0012(13)
C412 0.0710(16) 0.0219(14) 0.0571(16) 0.0084(12) 0.0046(13) 0.0193(13)
C413 0.0343(17) 0.0553(17) 0.0597(16) 0.0047(13) -0.0007(13) 0.0270(12)
C414 0.0190(15) 0.0628(15) 0.0515(16) -0.0042(11) 0.0040(12) 0.0089(13)
C415 0.0335(15) 0.0460(13) 0.0348(15) -0.0003(11) 0.0123(11) -0.0140(12)
C416 0.0470(15) 0.0418(14) 0.0259(15) 0.0093(11) 0.0063(11) -0.0157(11)
C417 0.0541(14) 0.0599(16) 0.0244(16) 0.0198(12) -0.0169(13) -0.0186(12)
C418 0.0510(17) 0.0637(15) 0.0320(16) 0.0106(13) -0.0211(12) -0.0202(13)
C419 0.0423(16) 0.0519(15) 0.0350(15) -0.0075(11) -0.0114(11) -0.0266(12)
C420 0.0600(16) 0.0289(14) 0.0397(14) -0.0107(11) -0.0012(12) -0.0285(12)
C421 0.0538(17) 0.0271(13) 0.0397(14) 0.0014(11) 0.0028(12) -0.0229(11)
C422 0.0673(17) 0.0174(13) 0.0391(14) 0.0075(11) 0.0047(11) -0.0084(12)
C423 0.0570(17) 0.0402(16) 0.0509(16) 0.0183(12) -0.0051(12) 0.0231(12)
C424 0.0370(16) 0.0610(16) 0.0560(16) 0.0129(13) -0.0108(13) 0.0261(13)
C425 0.0165(14) 0.0677(16) 0.0513(14) -0.0025(12) -0.0044(12) -0.0031(13)
C426 0.0220(14) 0.0493(14) 0.0453(15) -0.0030(11) 0.0051(11) -0.0185(11)
C427 0.0478(14) 0.0294(13) 0.0408(15) 0.0182(11) -0.0005(12) -0.0135(11)
C428 0.0484(14) 0.0404(14) 0.0404(16) 0.0280(11) -0.0119(11) -0.0076(12)
C429 0.0328(15) 0.0659(15) 0.0409(16) 0.0170(11) -0.0247(11) -0.0077(13)
C430 0.0309(16) 0.0578(15) 0.0438(14) 0.0014(12) -0.0162(12) -0.0184(12)
C431 0.0573(15) 0.0247(13) 0.0296(14) 0.0155(10) 0.0024(12) -0.0011(11)
C432 0.0561(15) 0.0413(14) 0.0307(15) 0.0205(11) -0.0066(12) 0.0140(13)
C433 0.0317(16) 0.0758(16) 0.0420(17) 0.0071(12) -0.0229(11) 0.0082(14)
C434 0.0242(15) 0.0725(17) 0.0487(14) -0.0070(13) -0.0173(12) -0.0043(13)
C435 0.0351(15) 0.0356(14) 0.0556(15) -0.0039(12) -0.0021(12) -0.0208(11)
C436 0.0418(15) 0.0221(14) 0.0580(16) 0.0071(11) -0.0002(11) -0.0156(11)
C437 0.0418(16) 0.0389(16) 0.0620(17) 0.0295(12) -0.0110(12) 0.0041(12)
C438 0.0306(15) 0.0507(15) 0.0591(15) 0.0257(12) -0.0164(13) 0.0035(13)
C439 0.0222(15) 0.0499(14) 0.0455(13) 0.0060(11) -0.0080(12) -0.0166(12)
C440 0.0337(16) 0.0362(13) 0.0376(14) 0.0007(10) -0.0001(12) -0.0202(11)
C441 0.0495(14) 0.0610(16) 0.0206(15) 0.0091(12) -0.0145(12) 0.0017(11)
C442 0.0449(16) 0.0714(16) 0.0328(17) -0.0002(14) -0.0202(12) -0.0014(12)
C443 0.0343(16) 0.0600(16) 0.0464(17) -0.0178(11) -0.0159(11) -0.0178(12)
C444 0.0384(14) 0.0367(15) 0.0549(15) -0.0190(12) -0.0044(12) -0.0224(12)
C445 0.0521(14) 0.0123(12) 0.0695(16) 0.0020(13) 0.0041(12) -0.0046(12)
C446 0.0473(14) 0.0201(14) 0.0713(17) 0.0150(12) 0.0003(13) 0.0071(12)
C447 0.0249(15) 0.0407(15) 0.0636(16) 0.0094(12) -0.0037(13) 0.0108(11)
C448 0.0209(15) 0.0445(13) 0.0500(15) 0.0033(11) -0.0009(12) 0.0049(12)
C449 0.0298(14) 0.0338(12) 0.0277(13) 0.0006(10) 0.0083(10) -0.0088(11)
C450 0.0424(14) 0.0324(13) 0.0190(14) 0.0059(10) 0.0058(10) -0.0055(10)
C451 0.0460(14) 0.0467(13) 0.0152(14) -0.0033(11) -0.0012(12) -0.0037(11)
C452 0.0463(14) 0.0621(15) 0.0321(15) -0.0184(13) -0.0178(11) -0.0124(12)
C453 0.0513(15) 0.0215(14) 0.0639(16) -0.0170(13) 0.0019(12) -0.0142(12)
C454 0.0371(16) 0.0267(14) 0.0691(16) 0.0025(13) 0.0046(12) 0.0134(11)
C455 0.0232(14) 0.0348(12) 0.0384(14) -0.0039(11) 0.0080(11) 0.0014(11)
C456 0.0366(15) 0.0329(13) 0.0369(16) -0.0145(10) 0.0101(11) 0.0021(10)
C457 0.0433(15) 0.0442(13) 0.0229(15) -0.0168(11) 0.0042(11) -0.0072(11)
C458 0.0480(14) 0.0471(16) 0.0323(16) -0.0247(11) -0.0012(12) -0.0132(11)
C459 0.0503(15) 0.0291(14) 0.0563(18) -0.0230(11) 0.0060(12) -0.0086(12)
C460 0.0427(15) 0.0247(13) 0.0586(16) -0.0146(12) 0.0085(13) 0.0038(12)
C01S 0.123(4) 0.117(4) 0.049(3) -0.015(2) -0.026(3) 0.070(3)
C02S 0.087(4) 0.084(4) 0.223(8) -0.060(4) -0.024(4) 0.023(3)
C03S 0.096(4) 0.083(3) 0.121(5) -0.017(3) -0.019(3) 0.012(3)
C04S 0.130(5) 0.159(5) 0.108(5) -0.052(4) -0.043(4) 0.077(4)
C05S 0.141(6) 0.113(4) 0.080(4) -0.020(2) -0.013(3) 0.044(4)
C06S 0.265(12) 0.143(5) 0.186(9) 0.023(5) 0.024(9) -0.018(8)
Cl1 0.0496(13) 0.0640(13) 0.1001(19) -0.0362(13) 0.0086(12) -0.0242(11)
Cl2 0.0789(14) 0.0402(9) 0.0320(10) -0.0003(7) 0.0001(8) -0.0152(9)
C1S 0.026(3) 0.057(3) 0.044(4) -0.027(2) 0.011(2) -0.008(3)
C2S 0.037(3) 0.042(3) 0.022(3) -0.005(2) 0.0099(18) -0.016(3)
C3S 0.032(4) 0.044(3) 0.039(4) 0.008(3) 0.000(2) -0.014(3)
C4S 0.041(4) 0.044(3) 0.034(3) 0.003(2) 0.003(2) 0.001(2)
C5S 0.041(5) 0.081(4) 0.044(5) -0.006(3) -0.004(3) 0.008(4)
C6S 0.024(3) 0.078(4) 0.055(5) -0.029(3) -0.003(3) 0.008(3)
Cl3 0.0625(14) 0.0573(13) 0.0635(14) 0.0032(11) -0.0168(10) -0.0294(11)
Cl4 0.0534(14) 0.0627(13) 0.0313(10) -0.0040(8) -0.0053(9) 0.0172(10)
C11S 0.032(3) 0.044(3) 0.019(3) -0.003(2) 0.001(2) -0.009(3)
C12S 0.029(4) 0.047(3) 0.029(4) -0.010(2) -0.005(2) 0.003(3)
C13S 0.021(3) 0.049(3) 0.061(4) -0.023(2) -0.004(3) -0.001(2)
C14S 0.047(5) 0.053(4) 0.081(6) -0.007(4) 0.003(3) -0.011(4)
C15S 0.055(4) 0.041(3) 0.032(4) -0.005(3) 0.012(2) 0.003(3)
C16S 0.051(4) 0.041(3) 0.032(5) -0.003(2) -0.007(3) 0.006(3)

loop_
_atom_type_symbol
_atom_type_description
_atom_type_scat_dispersion_real
_atom_type_scat_dispersion_imag
_atom_type_scat_source
C C 0.0033 0.0016 'International Tables Vol C Tables 4.2.6.8 and 6.1.1.4'
H H 0.0000 0.0000 'International Tables Vol C Tables 4.2.6.8 and 6.1.1.4'
N N 0.0061 0.0033 'International Tables Vol C Tables 4.2.6.8 and 6.1.1.4'
Cl Cl 0.1484 0.1585 'International Tables Vol C Tables 4.2.6.8 and 6.1.1.4'

loop_
_geom_angle_atom_site_label_1
_geom_angle_atom_site_label_2
_geom_angle_atom_site_label_3
_geom_angle
_geom_angle_site_symmetry_1
_geom_angle_site_symmetry_3
_geom_angle_publ_flag
C116 C101 C102 124.9(2) . . ?
C101 C102 C103 123.5(2) . . ?
N111 C103 C102 124.0(2) . . ?
N111 C103 C104 108.6(2) . . ?
C102 C103 C104 127.4(2) . . ?
C105 C104 C114 109.6(2) . . ?
C105 C104 C103 101.7(2) . . ?
C114 C104 C103 111.6(2) . . ?
C105 C104 C115 109.4(2) . . ?
C114 C104 C115 112.1(2) . . ?
C103 C104 C115 111.9(2) . . ?
C106 C105 C110 119.7(3) . . ?
C106 C105 C104 131.0(2) . . ?
C110 C105 C104 109.3(2) . . ?
C105 C106 C107 118.5(3) . . ?
C106 C107 C108 120.9(3) . . ?
C109 C108 C107 121.4(3) . . ?
C110 C109 C108 116.8(3) . . ?
C109 C110 C105 122.7(2) . . ?
C109 C110 N111 128.4(2) . . ?
C105 C110 N111 108.9(2) . . ?
C103 N111 C110 111.4(2) . . ?
C103 N111 C112 126.9(2) . . ?
C110 N111 C112 121.6(2) . . ?
N111 C112 C113 111.4(2) . . ?
C101 C116 C117 124.5(2) . . ?
N125 C117 C116 122.1(2) . . ?
N125 C117 C118 108.8(2) . . ?
C116 C117 C118 129.1(2) . . ?
C119 C118 C129 109.9(2) . . ?
C119 C118 C128 109.7(2) . . ?
C129 C118 C128 110.7(2) . . ?
C119 C118 C117 100.9(2) . . ?
C129 C118 C117 115.3(2) . . ?
C128 C118 C117 109.9(2) . . ?
C120 C119 C124 119.8(2) . . ?
C120 C119 C118 130.5(2) . . ?
C124 C119 C118 109.7(2) . . ?
C119 C120 C121 118.5(3) . . ?
C122 C121 C120 120.6(3) . . ?
C121 C122 C123 121.7(3) . . ?
C124 C123 C122 116.6(3) . . ?
C123 C124 C119 122.8(2) . . ?
C123 C124 N125 128.5(2) . . ?
C119 C124 N125 108.7(2) . . ?
C117 N125 C124 111.8(2) . . ?
C117 N125 C126 125.7(2) . . ?
C124 N125 C126 122.4(2) . . ?
N125 C126 C127 111.5(2) . . ?
C216 C201 C202 124.9(3) . . ?
C203 C202 C201 124.2(3) . . ?
N211 C203 C202 124.2(3) . . ?
N211 C203 C204 108.5(2) . . ?
C202 C203 C204 127.3(2) . . ?
C205 C204 C215 110.6(2) . . ?
C205 C204 C203 101.3(2) . . ?
C215 C204 C203 114.1(2) . . ?
C205 C204 C214 108.8(2) . . ?
C215 C204 C214 111.2(2) . . ?
C203 C204 C214 110.3(2) . . ?
C206 C205 C210 119.9(3) . . ?
C206 C205 C204 130.6(3) . . ?
C210 C205 C204 109.5(2) . . ?
C205 C206 C207 118.4(3) . . ?
C208 C207 C206 120.8(3) . . ?
C209 C208 C207 121.3(3) . . ?
C208 C209 C210 117.1(3) . . ?
C205 C210 C209 122.4(3) . . ?
C205 C210 N211 108.9(2) . . ?
C209 C210 N211 128.7(3) . . ?
C203 N211 C210 111.8(2) . . ?
C203 N211 C212 126.7(2) . . ?
C210 N211 C212 121.3(2) . . ?
N211 C212 C213 111.6(2) . . ?
C201 C216 C217 124.7(2) . . ?
N225 C217 C216 122.6(2) . . ?
N225 C217 C218 108.5(2) . . ?
C216 C217 C218 128.8(2) . . ?
C219 C218 C229 110.3(2) . . ?
C219 C218 C228 109.5(2) . . ?
C229 C218 C228 110.7(2) . . ?
C219 C218 C217 101.3(2) . . ?
C229 C218 C217 114.8(2) . . ?
C228 C218 C217 109.8(2) . . ?
C220 C219 C224 119.7(2) . . ?
C220 C219 C218 130.8(2) . . ?
C224 C219 C218 109.5(2) . . ?
C219 C220 C221 118.7(3) . . ?
C222 C221 C220 120.5(3) . . ?
C221 C222 C223 121.4(3) . . ?
C224 C223 C222 116.8(3) . . ?
C223 C224 C219 122.8(3) . . ?
C223 C224 N225 128.4(3) . . ?
C219 C224 N225 108.8(2) . . ?
C217 N225 C224 111.8(2) . . ?
C217 N225 C226 126.3(2) . . ?
C224 N225 C226 121.3(2) . . ?
N225 C226 C227 110.4(2) . . ?
C306 C301 C302 109.5(4) . . ?
C306 C301 C305 109.2(4) . . ?
C302 C301 C305 99.9(4) . . ?
C306 C301 C301 114.3(5) . 2_666 ?
C302 C301 C301 112.4(5) . 2_666 ?
C305 C301 C301 110.6(4) . 2_666 ?
C307 C302 C303 119.0(4) . . ?
C307 C302 C301 123.3(4) . . ?
C303 C302 C301 110.6(4) . . ?
C310 C305 C304 119.2(5) . . ?
C310 C305 C301 123.5(4) . . ?
C304 C305 C301 110.0(4) . . ?
C311 C306 C320 108.9(5) . . ?
C311 C306 C301 121.3(4) . . ?
C320 C306 C301 121.7(4) . . ?
C308 C303 C302 121.6(5) . . ?
C308 C303 C304 119.6(4) . . ?
C302 C303 C304 108.6(4) . . ?
C309 C304 C303 121.3(5) . . ?
C309 C304 C305 120.5(5) . . ?
C303 C304 C305 108.1(4) . . ?
C302 C307 C312 122.6(5) . . ?
C302 C307 C313 120.3(5) . . ?
C312 C307 C313 106.7(4) . . ?
C303 C308 C314 119.5(5) . . ?
C303 C308 C315 119.7(5) . . ?
C314 C308 C315 108.5(4) . . ?
C304 C309 C317 120.2(5) . . ?
C304 C309 C316 118.6(5) . . ?
C317 C309 C316 108.6(5) . . ?
C305 C310 C318 119.8(5) . . ?
C305 C310 C319 121.4(4) . . ?
C318 C310 C319 108.2(4) . . ?
C306 C311 C312 124.2(4) . . ?
C306 C311 C322 108.4(4) . . ?
C312 C311 C322 118.3(4) . . ?
C311 C312 C323 120.0(4) . . ?
C311 C312 C307 115.9(4) . . ?
C323 C312 C307 108.2(4) . . ?
C314 C313 C324 120.9(5) . . ?
C314 C313 C307 120.2(5) . . ?
C324 C313 C307 108.8(5) . . ?
C313 C314 C308 119.3(5) . . ?
C313 C314 C325 119.8(5) . . ?
C308 C314 C325 107.8(4) . . ?
C316 C315 C308 120.7(5) . . ?
C316 C315 C326 119.0(5) . . ?
C308 C315 C326 108.0(5) . . ?
C315 C316 C327 121.3(5) . . ?
C315 C316 C309 120.0(5) . . ?
C327 C316 C309 106.6(5) . . ?
C318 C317 C309 119.7(5) . . ?
C318 C317 C328 119.0(5) . . ?
C309 C317 C328 108.8(5) . . ?
C317 C318 C329 120.2(5) . . ?
C317 C318 C310 120.4(5) . . ?
C329 C318 C310 108.6(5) . . ?
C320 C319 C330 120.6(5) . . ?
C320 C319 C310 117.1(4) . . ?
C330 C319 C310 107.0(4) . . ?
C319 C320 C306 123.8(4) . . ?
C319 C320 C321 118.5(5) . . ?
C306 C320 C321 108.5(4) . . ?
C340 C321 C322 120.2(5) . . ?
C340 C321 C320 121.1(5) . . ?
C322 C321 C320 106.7(5) . . ?
C331 C322 C321 120.8(5) . . ?
C331 C322 C311 120.9(5) . . ?
C321 C322 C311 107.3(4) . . ?
C332 C323 C312 121.9(5) . . ?
C332 C323 C324 118.8(5) . . ?
C312 C323 C324 108.5(4) . . ?
C333 C324 C313 120.5(5) . . ?
C333 C324 C323 120.1(5) . . ?
C313 C324 C323 107.8(4) . . ?
C334 C325 C314 119.8(5) . . ?
C334 C325 C326 119.9(5) . . ?
C314 C325 C326 108.1(5) . . ?
C335 C326 C315 120.5(5) . . ?
C335 C326 C325 119.9(5) . . ?
C315 C326 C325 107.6(5) . . ?
C336 C327 C316 120.1(5) . . ?
C336 C327 C328 119.4(5) . . ?
C316 C327 C328 109.1(5) . . ?
C337 C328 C327 120.0(5) . . ?
C337 C328 C317 120.3(5) . . ?
C327 C328 C317 107.0(5) . . ?
C338 C329 C318 121.5(5) . . ?
C338 C329 C330 121.3(5) . . ?
C318 C329 C330 107.1(5) . . ?
C339 C330 C319 121.4(5) . . ?
C339 C330 C329 118.1(5) . . ?
C319 C330 C329 109.0(5) . . ?
C322 C331 C332 120.6(5) . . ?
C322 C331 C350 119.5(5) . . ?
C332 C331 C350 107.1(5) . . ?
C323 C332 C341 120.9(5) . . ?
C323 C332 C331 118.2(5) . . ?
C341 C332 C331 108.0(5) . . ?
C324 C333 C342 120.6(5) . . ?
C324 C333 C334 118.8(5) . . ?
C342 C333 C334 108.5(5) . . ?
C325 C334 C343 119.9(5) . . ?
C325 C334 C333 120.1(5) . . ?
C343 C334 C333 107.9(5) . . ?
C326 C335 C336 120.3(5) . . ?
C326 C335 C344 120.2(5) . . ?
C336 C335 C344 107.7(5) . . ?
C327 C336 C345 120.7(5) . . ?
C327 C336 C335 118.8(5) . . ?
C345 C336 C335 108.1(5) . . ?
C328 C337 C346 120.6(6) . . ?
C328 C337 C338 119.4(5) . . ?
C346 C337 C338 107.9(5) . . ?
C329 C338 C337 119.5(5) . . ?
C329 C338 C347 120.3(5) . . ?
C337 C338 C347 107.8(5) . . ?
C330 C339 C348 120.6(5) . . ?
C330 C339 C340 118.9(5) . . ?
C348 C339 C340 106.6(5) . . ?
C321 C340 C349 119.9(5) . . ?
C321 C340 C339 119.4(5) . . ?
C349 C340 C339 109.0(4) . . ?
C342 C341 C332 120.6(5) . . ?
C342 C341 C351 119.2(5) . . ?
C332 C341 C351 109.1(5) . . ?
C341 C342 C333 118.9(5) . . ?
C341 C342 C352 119.9(5) . . ?
C333 C342 C352 107.9(4) . . ?
C344 C343 C334 120.4(5) . . ?
C344 C343 C352 120.4(5) . . ?
C334 C343 C352 107.5(4) . . ?
C343 C344 C335 119.7(5) . . ?
C343 C344 C353 120.0(5) . . ?
C335 C344 C353 107.8(5) . . ?
C346 C345 C353 120.3(5) . . ?
C346 C345 C336 119.7(5) . . ?
C353 C345 C336 108.2(5) . . ?
C345 C346 C337 119.5(5) . . ?
C345 C346 C354 119.9(6) . . ?
C337 C346 C354 108.2(5) . . ?
C348 C347 C354 120.9(5) . . ?
C348 C347 C338 118.7(5) . . ?
C354 C347 C338 107.3(5) . . ?
C347 C348 C355 119.6(5) . . ?
C347 C348 C339 121.0(5) . . ?
C355 C348 C339 108.5(5) . . ?
C350 C349 C355 120.1(5) . . ?
C350 C349 C340 120.3(5) . . ?
C355 C349 C340 107.5(4) . . ?
C349 C350 C351 120.1(5) . . ?
C349 C350 C331 119.3(5) . . ?
C351 C350 C331 107.8(5) . . ?
C357 C351 C341 120.9(5) . . ?
C357 C351 C350 120.2(5) . . ?
C341 C351 C350 108.0(4) . . ?
C358 C352 C342 120.3(5) . . ?
C358 C352 C343 119.6(5) . . ?
C342 C352 C343 108.1(4) . . ?
C359 C353 C345 119.6(5) . . ?
C359 C353 C344 119.2(5) . . ?
C345 C353 C344 108.1(5) . . ?
C360 C354 C347 119.7(5) . . ?
C360 C354 C346 120.3(5) . . ?
C347 C354 C346 108.7(5) . . ?
C356 C355 C349 119.7(5) . . ?
C356 C355 C348 119.4(5) . . ?
C349 C355 C348 108.4(5) . . ?
C355 C356 C360 121.1(5) . . ?
C355 C356 C357 120.1(5) . . ?
C360 C356 C357 107.8(4) . . ?
C351 C357 C356 119.8(5) . . ?
C351 C357 C358 120.3(5) . . ?
C356 C357 C358 107.6(4) . . ?
C352 C358 C359 119.9(5) . . ?
C352 C358 C357 119.5(5) . . ?
C359 C358 C357 108.5(5) . . ?
C353 C359 C358 120.9(5) . . ?
C353 C359 C360 120.6(5) . . ?
C358 C359 C360 107.6(4) . . ?
C354 C360 C356 119.3(5) . . ?
C354 C360 C359 119.3(5) . . ?
C356 C360 C359 108.5(4) . . ?
C506 C501 C505 120.8(4) . . ?
C506 C501 C502 119.6(3) . . ?
C505 C501 C502 107.6(3) . . ?
C507 C502 C503 119.9(3) . . ?
C507 C502 C501 120.3(3) . . ?
C503 C502 C501 107.6(3) . . ?
C508 C503 C504 119.9(3) . . ?
C508 C503 C502 119.8(3) . . ?
C504 C503 C502 107.7(3) . . ?
C509 C504 C503 119.9(3) . . ?
C509 C504 C505 119.0(3) . . ?
C503 C504 C505 109.1(3) . . ?
C510 C505 C501 119.8(3) . . ?
C510 C505 C504 120.3(3) . . ?
C501 C505 C504 108.0(3) . . ?
C501 C506 C520 119.5(3) . . ?
C501 C506 C511 120.1(4) . . ?
C520 C506 C511 108.6(3) . . ?
C502 C507 C513 120.6(3) . . ?
C502 C507 C512 119.4(4) . . ?
C513 C507 C512 108.1(3) . . ?
C503 C508 C514 119.1(3) . . ?
C503 C508 C515 119.9(3) . . ?
C514 C508 C515 108.8(3) . . ?
C504 C509 C516 120.3(3) . . ?
C504 C509 C517 120.1(3) . . ?
C516 C509 C517 107.4(3) . . ?
C505 C510 C518 120.6(3) . . ?
C505 C510 C519 119.5(3) . . ?
C518 C510 C519 107.7(3) . . ?
C512 C511 C506 120.6(4) . . ?
C512 C511 C522 119.6(4) . . ?
C506 C511 C522 107.9(3) . . ?
C511 C512 C523 120.8(4) . . ?
C511 C512 C507 120.0(4) . . ?
C523 C512 C507 107.4(3) . . ?
C514 C513 C507 120.3(3) . . ?
C514 C513 C524 120.0(4) . . ?
C507 C513 C524 108.1(3) . . ?
C513 C514 C508 120.4(4) . . ?
C513 C514 C525 119.5(4) . . ?
C508 C514 C525 107.9(3) . . ?
C516 C515 C508 120.1(3) . . ?
C516 C515 C526 119.8(3) . . ?
C508 C515 C526 108.3(3) . . ?
C515 C516 C509 119.8(3) . . ?
C515 C516 C527 120.0(3) . . ?
C509 C516 C527 107.9(3) . . ?
C518 C517 C528 119.2(4) . . ?
C518 C517 C509 120.5(3) . . ?
C528 C517 C509 109.0(3) . . ?
C517 C518 C510 119.5(4) . . ?
C517 C518 C529 119.6(3) . . ?
C510 C518 C529 108.6(3) . . ?
C520 C519 C530 121.3(3) . . ?
C520 C519 C510 118.8(3) . . ?
C530 C519 C510 108.3(3) . . ?
C519 C520 C506 121.5(3) . . ?
C519 C520 C521 119.3(3) . . ?
C506 C520 C521 107.0(3) . . ?
C540 C521 C522 119.8(3) . . ?
C540 C521 C520 119.2(3) . . ?
C522 C521 C520 109.1(3) . . ?
C531 C522 C521 120.9(3) . . ?
C531 C522 C511 120.0(3) . . ?
C521 C522 C511 107.3(3) . . ?
C532 C523 C512 120.1(4) . . ?
C532 C523 C524 119.3(4) . . ?
C512 C523 C524 108.9(3) . . ?
C533 C524 C523 120.7(3) . . ?
C533 C524 C513 119.8(3) . . ?
C523 C524 C513 107.6(3) . . ?
C534 C525 C526 120.9(4) . . ?
C534 C525 C514 120.2(4) . . ?
C526 C525 C514 107.0(3) . . ?
C535 C526 C515 119.9(3) . . ?
C535 C526 C525 119.6(3) . . ?
C515 C526 C525 108.0(3) . . ?
C536 C527 C528 119.4(3) . . ?
C536 C527 C516 119.7(3) . . ?
C528 C527 C516 109.0(3) . . ?
C537 C528 C527 120.1(4) . . ?
C537 C528 C517 120.8(3) . . ?
C527 C528 C517 106.7(3) . . ?
C538 C529 C530 120.0(4) . . ?
C538 C529 C518 121.0(3) . . ?
C530 C529 C518 107.3(3) . . ?
C539 C530 C519 119.4(3) . . ?
C539 C530 C529 120.2(3) . . ?
C519 C530 C529 108.2(3) . . ?
C522 C531 C550 119.8(3) . . ?
C522 C531 C532 119.4(3) . . ?
C550 C531 C532 108.5(3) . . ?
C523 C532 C531 120.1(3) . . ?
C523 C532 C541 120.8(3) . . ?
C531 C532 C541 107.0(3) . . ?
C524 C533 C534 120.5(4) . . ?
C524 C533 C542 119.5(4) . . ?
C534 C533 C542 107.1(3) . . ?
C525 C534 C543 119.6(4) . . ?
C525 C534 C533 120.0(4) . . ?
C543 C534 C533 108.8(3) . . ?
C526 C535 C536 120.1(3) . . ?
C526 C535 C544 118.7(3) . . ?
C536 C535 C544 108.9(3) . . ?
C527 C536 C535 120.5(3) . . ?
C527 C536 C545 120.0(3) . . ?
C535 C536 C545 107.9(3) . . ?
C528 C537 C546 120.2(3) . . ?
C528 C537 C538 119.7(4) . . ?
C546 C537 C538 108.2(3) . . ?
C529 C538 C537 119.7(4) . . ?
C529 C538 C547 120.2(3) . . ?
C537 C538 C547 107.9(3) . . ?
C530 C539 C540 120.7(3) . . ?
C530 C539 C548 119.8(3) . . ?
C540 C539 C548 107.3(3) . . ?
C521 C540 C549 120.1(3) . . ?
C521 C540 C539 120.1(3) . . ?
C549 C540 C539 107.8(3) . . ?
C542 C541 C551 120.4(3) . . ?
C542 C541 C532 119.3(3) . . ?
C551 C541 C532 107.9(3) . . ?
C541 C542 C552 119.5(4) . . ?
C541 C542 C533 120.4(3) . . ?
C552 C542 C533 108.5(3) . . ?
C544 C543 C534 121.0(4) . . ?
C544 C543 C552 119.0(4) . . ?
C534 C543 C552 108.0(3) . . ?
C543 C544 C553 120.4(4) . . ?
C543 C544 C535 120.1(4) . . ?
C553 C544 C535 107.6(3) . . ?
C546 C545 C536 120.0(4) . . ?
C546 C545 C553 120.0(3) . . ?
C536 C545 C553 107.8(3) . . ?
C545 C546 C537 120.3(3) . . ?
C545 C546 C554 119.7(3) . . ?
C537 C546 C554 107.9(3) . . ?
C548 C547 C554 120.8(3) . . ?
C548 C547 C538 119.5(3) . . ?
C554 C547 C538 108.0(3) . . ?
C547 C548 C555 119.6(3) . . ?
C547 C548 C539 120.3(3) . . ?
C555 C548 C539 108.1(3) . . ?
C550 C549 C555 119.7(3) . . ?
C550 C549 C540 120.2(3) . . ?
C555 C549 C540 108.6(3) . . ?
C549 C550 C551 120.0(3) . . ?
C549 C550 C531 119.1(3) . . ?
C551 C550 C531 108.5(3) . . ?
C557 C551 C550 120.6(3) . . ?
C557 C551 C541 119.5(3) . . ?
C550 C551 C541 108.2(3) . . ?
C558 C552 C542 121.3(4) . . ?
C558 C552 C543 119.9(4) . . ?
C542 C552 C543 107.6(3) . . ?
C559 C553 C544 120.3(4) . . ?
C559 C553 C545 119.9(3) . . ?
C544 C553 C545 107.8(3) . . ?
C560 C554 C547 120.7(3) . . ?
C560 C554 C546 119.7(3) . . ?
C547 C554 C546 107.9(3) . . ?
C556 C555 C549 119.7(3) . . ?
C556 C555 C548 119.8(3) . . ?
C549 C555 C548 108.3(3) . . ?
C555 C556 C557 120.7(3) . . ?
C555 C556 C560 119.5(3) . . ?
C557 C556 C560 108.2(3) . . ?
C551 C557 C556 119.2(3) . . ?
C551 C557 C558 119.4(3) . . ?
C556 C557 C558 109.1(3) . . ?
C552 C558 C557 119.9(3) . . ?
C552 C558 C559 119.9(3) . . ?
C557 C558 C559 107.6(3) . . ?
C553 C559 C558 120.5(3) . . ?
C553 C559 C560 120.0(4) . . ?
C558 C559 C560 107.6(3) . . ?
C554 C560 C556 119.6(3) . . ?
C554 C560 C559 120.7(3) . . ?
C556 C560 C559 107.5(3) . . ?
C406 C401 C405 120.9(3) . . ?
C406 C401 C402 119.7(3) . . ?
C405 C401 C402 107.5(3) . . ?
C407 C402 C403 119.8(3) . . ?
C407 C402 C401 120.2(3) . . ?
C403 C402 C401 107.6(3) . . ?
C408 C403 C404 120.0(3) . . ?
C408 C403 C402 119.8(3) . . ?
C404 C403 C402 107.7(3) . . ?
C409 C404 C403 120.0(3) . . ?
C409 C404 C405 119.0(3) . . ?
C403 C404 C405 109.1(3) . . ?
C410 C405 C401 119.7(3) . . ?
C410 C405 C404 120.3(3) . . ?
C401 C405 C404 108.1(3) . . ?
C401 C406 C420 119.5(3) . . ?
C401 C406 C411 120.0(3) . . ?
C420 C406 C411 108.6(3) . . ?
C402 C407 C413 120.6(3) . . ?
C402 C407 C412 119.4(3) . . ?
C413 C407 C412 108.2(3) . . ?
C403 C408 C414 119.1(3) . . ?
C403 C408 C415 119.8(3) . . ?
C414 C408 C415 108.9(3) . . ?
C404 C409 C416 120.2(3) . . ?
C404 C409 C417 120.1(3) . . ?
C416 C409 C417 107.4(3) . . ?
C405 C410 C418 120.7(3) . . ?
C405 C410 C419 119.6(3) . . ?
C418 C410 C419 107.6(3) . . ?
C412 C411 C406 120.6(3) . . ?
C412 C411 C422 119.5(3) . . ?
C406 C411 C422 107.9(3) . . ?
C411 C412 C423 120.9(3) . . ?
C411 C412 C407 120.0(3) . . ?
C423 C412 C407 107.3(3) . . ?
C414 C413 C407 120.3(3) . . ?
C414 C413 C424 120.0(3) . . ?
C407 C413 C424 108.0(3) . . ?
C413 C414 C408 120.3(3) . . ?
C413 C414 C425 119.6(3) . . ?
C408 C414 C425 107.8(3) . . ?
C416 C415 C408 120.1(3) . . ?
C416 C415 C426 119.8(3) . . ?
C408 C415 C426 108.3(3) . . ?
C415 C416 C409 119.9(3) . . ?
C415 C416 C427 120.0(3) . . ?
C409 C416 C427 107.9(3) . . ?
C418 C417 C428 119.1(3) . . ?
C418 C417 C409 120.4(3) . . ?
C428 C417 C409 109.1(3) . . ?
C417 C418 C410 119.5(3) . . ?
C417 C418 C429 119.7(3) . . ?
C410 C418 C429 108.8(3) . . ?
C420 C419 C430 121.4(3) . . ?
C420 C419 C410 118.8(3) . . ?
C430 C419 C410 108.3(3) . . ?
C419 C420 C406 121.5(3) . . ?
C419 C420 C421 119.3(3) . . ?
C406 C420 C421 107.1(3) . . ?
C440 C421 C422 119.9(3) . . ?
C440 C421 C420 119.2(3) . . ?
C422 C421 C420 109.1(3) . . ?
C431 C422 C421 120.8(3) . . ?
C431 C422 C411 120.1(3) . . ?
C421 C422 C411 107.3(3) . . ?
C432 C423 C412 120.0(3) . . ?
C432 C423 C424 119.2(3) . . ?
C412 C423 C424 108.9(3) . . ?
C433 C424 C423 120.8(3) . . ?
C433 C424 C413 119.7(3) . . ?
C423 C424 C413 107.6(3) . . ?
C434 C425 C426 120.8(3) . . ?
C434 C425 C414 120.1(3) . . ?
C426 C425 C414 107.0(3) . . ?
C435 C426 C415 119.9(3) . . ?
C435 C426 C425 119.7(3) . . ?
C415 C426 C425 108.0(3) . . ?
C436 C427 C428 119.4(3) . . ?
C436 C427 C416 119.7(3) . . ?
C428 C427 C416 109.1(3) . . ?
C437 C428 C427 120.1(3) . . ?
C437 C428 C417 120.9(3) . . ?
C427 C428 C417 106.6(3) . . ?
C438 C429 C430 120.1(3) . . ?
C438 C429 C418 121.0(3) . . ?
C430 C429 C418 107.2(3) . . ?
C439 C430 C419 119.3(3) . . ?
C439 C430 C429 120.1(3) . . ?
C419 C430 C429 108.2(3) . . ?
C422 C431 C450 119.9(3) . . ?
C422 C431 C432 119.5(3) . . ?
C450 C431 C432 108.5(3) . . ?
C423 C432 C431 120.0(3) . . ?
C423 C432 C441 120.8(3) . . ?
C431 C432 C441 106.9(3) . . ?
C424 C433 C434 120.6(3) . . ?
C424 C433 C442 119.6(3) . . ?
C434 C433 C442 107.0(3) . . ?
C425 C434 C443 119.6(3) . . ?
C425 C434 C433 120.0(3) . . ?
C443 C434 C433 108.9(3) . . ?
C426 C435 C436 120.1(3) . . ?
C426 C435 C444 118.7(3) . . ?
C436 C435 C444 108.9(3) . . ?
C427 C436 C435 120.4(3) . . ?
C427 C436 C445 119.9(3) . . ?
C435 C436 C445 107.8(3) . . ?
C428 C437 C446 120.2(3) . . ?
C428 C437 C438 119.7(3) . . ?
C446 C437 C438 108.2(3) . . ?
C429 C438 C437 119.7(3) . . ?
C429 C438 C447 120.3(3) . . ?
C437 C438 C447 107.9(3) . . ?
C430 C439 C440 120.7(3) . . ?
C430 C439 C448 119.9(3) . . ?
C440 C439 C448 107.3(3) . . ?
C421 C440 C449 120.2(3) . . ?
C421 C440 C439 120.2(3) . . ?
C449 C440 C439 107.9(2) . . ?
C442 C441 C451 120.4(3) . . ?
C442 C441 C432 119.4(3) . . ?
C451 C441 C432 108.0(3) . . ?
C441 C442 C452 119.5(3) . . ?
C441 C442 C433 120.3(3) . . ?
C452 C442 C433 108.6(3) . . ?
C444 C443 C434 121.0(3) . . ?
C444 C443 C452 118.9(3) . . ?
C434 C443 C452 108.0(3) . . ?
C443 C444 C453 120.4(3) . . ?
C443 C444 C435 120.1(3) . . ?
C453 C444 C435 107.7(3) . . ?
C446 C445 C436 120.1(3) . . ?
C446 C445 C453 120.0(3) . . ?
C436 C445 C453 107.9(3) . . ?
C445 C446 C437 120.3(3) . . ?
C445 C446 C454 119.9(3) . . ?
C437 C446 C454 107.9(3) . . ?
C448 C447 C454 120.8(3) . . ?
C448 C447 C438 119.3(3) . . ?
C454 C447 C438 108.1(3) . . ?
C447 C448 C455 119.6(3) . . ?
C447 C448 C439 120.3(3) . . ?
C455 C448 C439 108.1(2) . . ?
C450 C449 C455 119.7(3) . . ?
C450 C449 C440 120.1(3) . . ?
C455 C449 C440 108.5(2) . . ?
C449 C450 C451 120.0(3) . . ?
C449 C450 C431 119.2(3) . . ?
C451 C450 C431 108.5(3) . . ?
C457 C451 C450 120.5(3) . . ?
C457 C451 C441 119.5(3) . . ?
C450 C451 C441 108.1(3) . . ?
C458 C452 C442 121.3(3) . . ?
C458 C452 C443 119.9(3) . . ?
C442 C452 C443 107.5(3) . . ?
C459 C453 C444 120.4(3) . . ?
C459 C453 C445 119.8(3) . . ?
C444 C453 C445 107.8(3) . . ?
C460 C454 C447 120.7(3) . . ?
C460 C454 C446 119.5(3) . . ?
C447 C454 C446 107.9(3) . . ?
C456 C455 C449 119.7(3) . . ?
C456 C455 C448 119.9(3) . . ?
C449 C455 C448 108.3(2) . . ?
C455 C456 C457 120.7(3) . . ?
C455 C456 C460 119.5(3) . . ?
C457 C456 C460 108.3(3) . . ?
C451 C457 C456 119.3(3) . . ?
C451 C457 C458 119.4(3) . . ?
C456 C457 C458 109.0(3) . . ?
C452 C458 C457 119.9(3) . . ?
C452 C458 C459 120.0(3) . . ?
C457 C458 C459 107.7(3) . . ?
C453 C459 C458 120.4(3) . . ?
C453 C459 C460 120.1(3) . . ?
C458 C459 C460 107.6(3) . . ?
C454 C460 C456 119.5(3) . . ?
C454 C460 C459 120.7(3) . . ?
C456 C460 C459 107.5(3) . . ?
C03S C02S C01S 114.8(5) . . ?
C04S C03S C02S 115.1(5) . . ?
C03S C04S C05S 116.8(5) . . ?
C04S C05S C06S 110.3(6) . . ?
C2S C1S C6S 120.0 . . ?
C2S C1S Cl1 120.22(7) . . ?
C6S C1S Cl1 119.78(7) . . ?
C3S C2S C1S 120.0 . . ?
C3S C2S Cl2 119.56(7) . . ?
C1S C2S Cl2 120.30(7) . . ?
C4S C3S C2S 120.0 . . ?
C5S C4S C3S 120.0 . . ?
C4S C5S C6S 120.0 . . ?
C5S C6S C1S 120.0 . . ?
C12S C11S C16S 120.0 . . ?
C12S C11S Cl3 120.9(3) . . ?
C16S C11S Cl3 118.9(3) . . ?
C11S C12S C13S 120.0 . . ?
C11S C12S Cl4 120.8(3) . . ?
C13S C12S Cl4 119.2(3) . . ?
C14S C13S C12S 120.0 . . ?
C13S C14S C15S 120.0 . . ?
C16S C15S C14S 120.0 . . ?
C15S C16S C11S 120.0 . . ?

loop_
_geom_bond_atom_site_label_1
_geom_bond_atom_site_label_2
_geom_bond_distance
_geom_bond_site_symmetry_2
_geom_bond_publ_flag
C101 C116 1.383(4) . ?
C101 C102 1.386(4) . ?
C102 C103 1.390(4) . ?
C103 N111 1.351(3) . ?
C103 C104 1.532(4) . ?
C104 C105 1.509(4) . ?
C104 C114 1.527(4) . ?
C104 C115 1.542(4) . ?
C105 C106 1.385(4) . ?
C105 C110 1.386(4) . ?
C106 C107 1.386(4) . ?
C107 C108 1.388(4) . ?
C108 C109 1.386(4) . ?
C109 C110 1.385(4) . ?
C110 N111 1.415(3) . ?
N111 C112 1.471(3) . ?
C112 C113 1.516(4) . ?
C116 C117 1.394(4) . ?
C117 N125 1.344(3) . ?
C117 C118 1.544(3) . ?
C118 C119 1.514(4) . ?
C118 C129 1.535(4) . ?
C118 C128 1.536(4) . ?
C119 C120 1.378(4) . ?
C119 C124 1.387(4) . ?
C120 C121 1.396(4) . ?
C121 C122 1.385(4) . ?
C122 C123 1.386(4) . ?
C123 C124 1.385(4) . ?
C124 N125 1.414(3) . ?
N125 C126 1.465(3) . ?
C126 C127 1.518(4) . ?
C201 C216 1.385(4) . ?
C201 C202 1.392(4) . ?
C202 C203 1.384(4) . ?
C203 N211 1.355(3) . ?
C203 C204 1.539(4) . ?
C204 C205 1.517(4) . ?
C204 C215 1.525(4) . ?
C204 C214 1.541(4) . ?
C205 C206 1.382(4) . ?
C205 C210 1.386(4) . ?
C206 C207 1.395(4) . ?
C207 C208 1.386(5) . ?
C208 C209 1.383(4) . ?
C209 C210 1.387(4) . ?
C210 N211 1.410(4) . ?
N211 C212 1.465(4) . ?
C212 C213 1.508(5) . ?
C216 C217 1.394(4) . ?
C217 N225 1.350(3) . ?
C217 C218 1.539(4) . ?
C218 C219 1.517(4) . ?
C218 C229 1.526(4) . ?
C218 C228 1.538(4) . ?
C219 C220 1.375(4) . ?
C219 C224 1.384(4) . ?
C220 C221 1.397(4) . ?
C221 C222 1.381(4) . ?
C222 C223 1.389(4) . ?
C223 C224 1.382(4) . ?
C224 N225 1.415(3) . ?
N225 C226 1.462(3) . ?
C226 C227 1.509(5) . ?
C301 C306 1.530(7) . ?
C301 C302 1.536(7) . ?
C301 C305 1.540(6) . ?
C301 C301 1.601(9) 2_666 ?
C302 C307 1.367(7) . ?
C302 C303 1.435(7) . ?
C305 C310 1.370(7) . ?
C305 C304 1.453(7) . ?
C306 C311 1.410(7) . ?
C306 C320 1.415(7) . ?
C303 C308 1.392(7) . ?
C303 C304 1.445(7) . ?
C304 C309 1.379(7) . ?
C307 C312 1.460(7) . ?
C307 C313 1.467(8) . ?
C308 C314 1.438(7) . ?
C308 C315 1.442(7) . ?
C309 C317 1.415(8) . ?
C309 C316 1.471(7) . ?
C310 C318 1.446(7) . ?
C310 C319 1.476(7) . ?
C311 C312 1.411(7) . ?
C311 C322 1.464(7) . ?
C312 C323 1.432(7) . ?
C313 C314 1.386(7) . ?
C313 C324 1.425(7) . ?
C314 C325 1.448(7) . ?
C315 C316 1.375(7) . ?
C315 C326 1.448(7) . ?
C316 C327 1.445(8) . ?
C317 C318 1.388(8) . ?
C317 C328 1.461(8) . ?
C318 C329 1.441(8) . ?
C319 C320 1.383(7) . ?
C319 C330 1.432(7) . ?
C320 C321 1.466(7) . ?
C321 C340 1.389(8) . ?
C321 C322 1.442(7) . ?
C322 C331 1.381(7) . ?
C323 C332 1.396(7) . ?
C323 C324 1.457(7) . ?
C324 C333 1.407(7) . ?
C325 C334 1.399(7) . ?
C325 C326 1.449(8) . ?
C326 C335 1.390(8) . ?
C327 C336 1.394(7) . ?
C327 C328 1.446(8) . ?
C328 C337 1.404(8) . ?
C329 C338 1.373(8) . ?
C329 C330 1.476(8) . ?
C330 C339 1.390(8) . ?
C331 C332 1.458(7) . ?
C331 C350 1.470(8) . ?
C332 C341 1.431(7) . ?
C333 C342 1.434(7) . ?
C333 C334 1.459(8) . ?
C334 C343 1.447(7) . ?
C335 C336 1.455(7) . ?
C335 C344 1.456(7) . ?
C336 C345 1.449(7) . ?
C337 C346 1.437(8) . ?
C337 C338 1.455(8) . ?
C338 C347 1.461(8) . ?
C339 C348 1.450(7) . ?
C339 C340 1.461(7) . ?
C340 C349 1.445(7) . ?
C341 C342 1.416(7) . ?
C341 C351 1.439(7) . ?
C342 C352 1.453(7) . ?
C343 C344 1.386(7) . ?
C343 C352 1.461(7) . ?
C344 C353 1.456(8) . ?
C345 C346 1.406(8) . ?
C345 C353 1.446(8) . ?
C346 C354 1.445(8) . ?
C347 C348 1.396(8) . ?
C347 C354 1.438(8) . ?
C348 C355 1.450(8) . ?
C349 C350 1.397(8) . ?
C349 C355 1.443(7) . ?
C350 C351 1.444(8) . ?
C351 C357 1.387(7) . ?
C352 C358 1.393(7) . ?
C353 C359 1.402(8) . ?
C354 C360 1.407(7) . ?
C355 C356 1.397(8) . ?
C356 C360 1.443(7) . ?
C356 C357 1.453(7) . ?
C357 C358 1.457(8) . ?
C358 C359 1.438(7) . ?
C359 C360 1.453(7) . ?
C501 C506 1.374(5) . ?
C501 C505 1.444(5) . ?
C501 C502 1.481(5) . ?
C502 C507 1.369(5) . ?
C502 C503 1.458(5) . ?
C503 C508 1.402(5) . ?
C503 C504 1.442(5) . ?
C504 C509 1.385(5) . ?
C504 C505 1.453(4) . ?
C505 C510 1.398(5) . ?
C506 C520 1.432(5) . ?
C506 C511 1.449(5) . ?
C507 C513 1.432(5) . ?
C507 C512 1.474(5) . ?
C508 C514 1.440(5) . ?
C508 C515 1.445(5) . ?
C509 C516 1.454(4) . ?
C509 C517 1.462(5) . ?
C510 C518 1.429(5) . ?
C510 C519 1.463(5) . ?
C511 C512 1.377(5) . ?
C511 C522 1.457(5) . ?
C512 C523 1.429(5) . ?
C513 C514 1.387(5) . ?
C513 C524 1.457(5) . ?
C514 C525 1.478(5) . ?
C515 C516 1.385(5) . ?
C515 C526 1.452(5) . ?
C516 C527 1.459(5) . ?
C517 C518 1.386(4) . ?
C517 C528 1.460(5) . ?
C518 C529 1.461(5) . ?
C519 C520 1.389(5) . ?
C519 C530 1.437(5) . ?
C520 C521 1.463(4) . ?
C521 C540 1.383(4) . ?
C521 C522 1.427(5) . ?
C522 C531 1.381(5) . ?
C523 C532 1.382(5) . ?
C523 C524 1.452(5) . ?
C524 C533 1.388(5) . ?
C525 C534 1.370(5) . ?
C525 C526 1.466(5) . ?
C526 C535 1.395(5) . ?
C527 C536 1.385(5) . ?
C527 C528 1.456(5) . ?
C528 C537 1.388(5) . ?
C529 C538 1.377(5) . ?
C529 C530 1.453(5) . ?
C530 C539 1.370(5) . ?
C531 C550 1.455(4) . ?
C531 C532 1.458(5) . ?
C532 C541 1.474(5) . ?
C533 C534 1.455(5) . ?
C533 C542 1.468(5) . ?
C534 C543 1.429(5) . ?
C535 C536 1.436(5) . ?
C535 C544 1.461(5) . ?
C536 C545 1.453(5) . ?
C537 C546 1.431(5) . ?
C537 C538 1.450(5) . ?
C538 C547 1.457(5) . ?
C539 C540 1.460(4) . ?
C539 C548 1.462(5) . ?
C540 C549 1.445(4) . ?
C541 C542 1.374(5) . ?
C541 C551 1.461(5) . ?
C542 C552 1.432(5) . ?
C543 C544 1.390(5) . ?
C543 C552 1.477(5) . ?
C544 C553 1.444(5) . ?
C545 C546 1.384(5) . ?
C545 C553 1.471(5) . ?
C546 C554 1.470(5) . ?
C547 C548 1.377(4) . ?
C547 C554 1.431(5) . ?
C548 C555 1.442(5) . ?
C549 C550 1.389(4) . ?
C549 C555 1.441(4) . ?
C550 C551 1.440(4) . ?
C551 C557 1.391(4) . ?
C552 C558 1.375(5) . ?
C553 C559 1.367(5) . ?
C554 C560 1.368(5) . ?
C555 C556 1.398(4) . ?
C556 C557 1.431(5) . ?
C556 C560 1.457(4) . ?
C557 C558 1.450(4) . ?
C558 C559 1.457(5) . ?
C559 C560 1.467(5) . ?
C401 C406 1.375(4) . ?
C401 C405 1.444(5) . ?
C401 C402 1.482(5) . ?
C402 C407 1.368(5) . ?
C402 C403 1.459(4) . ?
C403 C408 1.402(4) . ?
C403 C404 1.442(5) . ?
C404 C409 1.386(4) . ?
C404 C405 1.453(4) . ?
C405 C410 1.398(5) . ?
C406 C420 1.431(5) . ?
C406 C411 1.450(5) . ?
C407 C413 1.432(5) . ?
C407 C412 1.474(5) . ?
C408 C414 1.440(5) . ?
C408 C415 1.445(4) . ?
C409 C416 1.454(4) . ?
C409 C417 1.463(5) . ?
C410 C418 1.428(5) . ?
C410 C419 1.462(4) . ?
C411 C412 1.376(5) . ?
C411 C422 1.457(5) . ?
C412 C423 1.429(5) . ?
C413 C414 1.388(5) . ?
C413 C424 1.458(5) . ?
C414 C425 1.479(5) . ?
C415 C416 1.385(4) . ?
C415 C426 1.452(4) . ?
C416 C427 1.459(4) . ?
C417 C418 1.385(4) . ?
C417 C428 1.460(5) . ?
C418 C429 1.461(5) . ?
C419 C420 1.389(4) . ?
C419 C430 1.437(5) . ?
C420 C421 1.463(4) . ?
C421 C440 1.382(4) . ?
C421 C422 1.426(4) . ?
C422 C431 1.381(4) . ?
C423 C432 1.382(5) . ?
C423 C424 1.451(5) . ?
C424 C433 1.388(5) . ?
C425 C434 1.370(5) . ?
C425 C426 1.466(5) . ?
C426 C435 1.395(5) . ?
C427 C436 1.385(4) . ?
C427 C428 1.456(4) . ?
C428 C437 1.388(5) . ?
C429 C438 1.377(5) . ?
C429 C430 1.453(4) . ?
C430 C439 1.369(4) . ?
C431 C450 1.456(4) . ?
C431 C432 1.457(5) . ?
C432 C441 1.474(5) . ?
C433 C434 1.455(5) . ?
C433 C442 1.468(5) . ?
C434 C443 1.429(5) . ?
C435 C436 1.436(5) . ?
C435 C444 1.461(5) . ?
C436 C445 1.454(5) . ?
C437 C446 1.431(5) . ?
C437 C438 1.450(4) . ?
C438 C447 1.458(5) . ?
C439 C440 1.460(4) . ?
C439 C448 1.463(4) . ?
C440 C449 1.445(4) . ?
C441 C442 1.373(5) . ?
C441 C451 1.461(4) . ?
C442 C452 1.432(5) . ?
C443 C444 1.390(5) . ?
C443 C452 1.477(5) . ?
C444 C453 1.444(5) . ?
C445 C446 1.383(4) . ?
C445 C453 1.470(5) . ?
C446 C454 1.470(5) . ?
C447 C448 1.377(4) . ?
C447 C454 1.431(4) . ?
C448 C455 1.441(4) . ?
C449 C450 1.389(4) . ?
C449 C455 1.441(4) . ?
C450 C451 1.439(4) . ?
C451 C457 1.391(4) . ?
C452 C458 1.374(5) . ?
C453 C459 1.367(5) . ?
C454 C460 1.368(5) . ?
C455 C456 1.397(4) . ?
C456 C457 1.430(4) . ?
C456 C460 1.457(4) . ?
C457 C458 1.450(4) . ?
C458 C459 1.457(5) . ?
C459 C460 1.468(4) . ?
C01S C02S 1.569(7) . ?
C02S C03S 1.505(7) . ?
C03S C04S 1.440(8) . ?
C04S C05S 1.480(8) . ?
C05S C06S 1.492(9) . ?
Cl1 C1S 1.734(3) . ?
Cl2 C2S 1.736(3) . ?
C1S C2S 1.3900 . ?
C1S C6S 1.3900 . ?
C2S C3S 1.3900 . ?
C3S C4S 1.3900 . ?
C4S C5S 1.3900 . ?
C5S C6S 1.3900 . ?
Cl3 C11S 1.703(4) . ?
Cl4 C12S 1.714(4) . ?
C11S C12S 1.3900 . ?
C11S C16S 1.3900 . ?
C12S C13S 1.3900 . ?
C13S C14S 1.3900 . ?
C14S C15S 1.3900 . ?
C15S C16S 1.3900 . ?
